data_4338900
loop_
_publ_author_name
'Piglosiewicz, Ingmar M.'
'Beckhaus, R\"udiger'
'Wittstock, Gunther'
'Saak, Wolfgang'
'Haase, Detlef'

_publ_section_title
;
 Selective oxidation and reduction of trinuclear titanium(II)
 hexaazatrinaphthylene complexes-synthesis, structure, and electrochemical
 investigations.
;
_journal_issue 18
_journal_name_full 'Inorganic chemistry'
_journal_page_first 7610
_journal_page_last 7620
_journal_paper_doi 10.1021/ic701009u
_journal_volume 46
_journal_year 2007
_chemical_formula_sum 'C72 H78 B3 F12 N6 O4 Ti3'
_chemical_formula_weight 1495.53
_chemical_name_systematic
; 
 ? 
;
_space_group_IT_number 14
_symmetry_cell_setting monoclinic
_symmetry_space_group_name_Hall '-P 2ybc'
_symmetry_space_group_name_H-M 'P 1 21/c 1'
_atom_sites_solution_hydrogens geom
_atom_sites_solution_primary direct
_atom_sites_solution_secondary difmap
_audit_creation_method SHELXL-97
_cell_angle_alpha 90.00
_cell_angle_beta 99.948(5)
_cell_angle_gamma 90.00
_cell_formula_units_Z 4
_cell_length_a 15.4273(7)
_cell_length_b 30.339(2)
_cell_length_c 14.7438(5)
_cell_measurement_temperature 153(2)
_cell_volume 6797.1(6)
_computing_cell_refinement 'IPDS (Stoe, 1999)'
_computing_data_collection 'IPDS (Stoe, 1999)'
_computing_data_reduction 'XRED (Stoe, 1997)'
_computing_molecular_graphics 'Ortep-3 for Windows (Farrugia, 1997)'
_computing_publication_material 'SHELX-97 (Sheldrick, 1997)'
_computing_structure_refinement 'SHELXL-97 (Sheldrick, 1997)'
_computing_structure_solution 'SHELXS-97 (Sheldrick, 1990)'
_diffrn_ambient_temperature 153(2)
_diffrn_measured_fraction_theta_full 0.942
_diffrn_measured_fraction_theta_max 0.932
_diffrn_measurement_device_type 'Stoe IPDS'
_diffrn_radiation_monochromator graphite
_diffrn_radiation_source 'fine-focus sealed tube'
_diffrn_radiation_type MoK\a
_diffrn_radiation_wavelength 0.71073
_diffrn_reflns_av_R_equivalents 0.0682
_diffrn_reflns_av_sigmaI/netI 0.0504
_diffrn_reflns_limit_h_max 19
_diffrn_reflns_limit_h_min -19
_diffrn_reflns_limit_k_max 37
_diffrn_reflns_limit_k_min -37
_diffrn_reflns_limit_l_max 16
_diffrn_reflns_limit_l_min -16
_diffrn_reflns_number 65227
_diffrn_reflns_theta_full 25.00
_diffrn_reflns_theta_max 26.12
_diffrn_reflns_theta_min 2.21
_exptl_absorpt_coefficient_mu 0.432
_exptl_absorpt_correction_T_max 0.9540
_exptl_absorpt_correction_T_min 0.6251
_exptl_absorpt_correction_type numerical
_exptl_absorpt_process_details 'XRED (Stoe, 1997)'
_exptl_crystal_colour red
_exptl_crystal_density_diffrn 1.461
_exptl_crystal_density_method 'not measured'
_exptl_crystal_description quader
_exptl_crystal_F_000 3092
_exptl_crystal_size_max 1.00
_exptl_crystal_size_mid 0.26
_exptl_crystal_size_min 0.11
_refine_diff_density_max 0.687
_refine_diff_density_min -0.544
_refine_diff_density_rms 0.068
_refine_ls_extinction_method none
_refine_ls_goodness_of_fit_ref 1.009
_refine_ls_hydrogen_treatment constr
_refine_ls_matrix_type full
_refine_ls_number_parameters 915
_refine_ls_number_reflns 12619
_refine_ls_number_restraints 0
_refine_ls_restrained_S_all 1.009
_refine_ls_R_factor_all 0.0836
_refine_ls_R_factor_gt 0.0516
_refine_ls_shift/su_max 0.002
_refine_ls_shift/su_mean 0.000
_refine_ls_structure_factor_coef Fsqd
_refine_ls_weighting_details 'calc w=1/[\s^2^(Fo^2^)+(0.0949P)^2^+0.0000P] where P=(Fo^2^+2Fc^2^)/3'
_refine_ls_weighting_scheme calc
_refine_ls_wR_factor_gt 0.1376
_refine_ls_wR_factor_ref 0.1544
_reflns_number_gt 8145
_reflns_number_total 12619
_reflns_threshold_expression >2sigma(I)
_cod_data_source_file ic701009u-file007.cif
_cod_data_source_block IP380OR
_cod_original_sg_symbol_H-M P21/c
_cod_database_code 4338900

loop_
_symmetry_equiv_pos_as_xyz
'x, y, z'
'-x, y+1/2, -z+1/2'
'-x, -y, -z'
'x, -y-1/2, z-1/2'

loop_
_atom_site_label
_atom_site_type_symbol
_atom_site_fract_x
_atom_site_fract_y
_atom_site_fract_z
_atom_site_U_iso_or_equiv
_atom_site_adp_type
_atom_site_occupancy
_atom_site_symmetry_multiplicity
_atom_site_calc_flag
_atom_site_refinement_flags
Ti1 Ti 0.07147(3) 0.939294(16) 0.30667(4) 0.02468(14) Uani 1 1 d .
Ti2 Ti 0.26018(3) 0.733136(14) 0.50409(4) 0.02069(13) Uani 1 1 d .
Ti3 Ti 0.43983(3) 0.941859(15) 0.69739(4) 0.02296(14) Uani 1 1 d .
N1 N 0.18364(13) 0.94971(7) 0.42696(17) 0.0225(5) Uani 1 1 d .
N2 N 0.12303(13) 0.87176(7) 0.35065(17) 0.0219(5) Uani 1 1 d .
N3 N 0.19411(13) 0.79140(7) 0.42850(16) 0.0202(5) Uani 1 1 d .
N4 N 0.32524(13) 0.79239(7) 0.57724(17) 0.0203(5) Uani 1 1 d .
N5 N 0.39161(13) 0.87380(7) 0.65383(17) 0.0218(5) Uani 1 1 d .
N6 N 0.32891(13) 0.95059(7) 0.57504(17) 0.0218(5) Uani 1 1 d .
C1 C 0.22123(16) 0.91282(8) 0.4633(2) 0.0217(6) Uani 1 1 d .
C2 C 0.18780(16) 0.87098(8) 0.4235(2) 0.0203(6) Uani 1 1 d .
C3 C 0.22362(15) 0.83070(8) 0.46197(19) 0.0197(6) Uani 1 1 d .
C4 C 0.29428(15) 0.83121(8) 0.54160(19) 0.0193(5) Uani 1 1 d .
C5 C 0.32751(15) 0.87191(8) 0.5800(2) 0.0207(6) Uani 1 1 d .
C6 C 0.29263(16) 0.91310(8) 0.5392(2) 0.0207(6) Uani 1 1 d .
C7 C 0.09169(16) 0.83194(9) 0.3151(2) 0.0237(6) Uani 1 1 d .
C8 C 0.02127(17) 0.83016(10) 0.2389(2) 0.0281(6) Uani 1 1 d .
H8 H -0.0019 0.8569 0.2111 0.034 Uiso 1 1 calc R
C9 C -0.01401(17) 0.79100(10) 0.2045(2) 0.0278(6) Uani 1 1 d .
C10 C 0.02098(17) 0.75008(9) 0.2442(2) 0.0277(6) Uani 1 1 d .
C11 C 0.08981(16) 0.75106(9) 0.3170(2) 0.0250(6) Uani 1 1 d .
H11 H 0.1133 0.7241 0.3432 0.030 Uiso 1 1 calc R
C12 C 0.12674(16) 0.79149(9) 0.3541(2) 0.0225(6) Uani 1 1 d .
C13 C 0.39161(16) 0.79333(8) 0.6512(2) 0.0206(6) Uani 1 1 d .
C14 C 0.43037(16) 0.75375(9) 0.6901(2) 0.0238(6) Uani 1 1 d .
H14 H 0.4079 0.7263 0.6652 0.029 Uiso 1 1 calc R
C15 C 0.49927(16) 0.75379(9) 0.7625(2) 0.0250(6) Uani 1 1 d .
C16 C 0.53207(16) 0.79538(9) 0.8023(2) 0.0265(6) Uani 1 1 d .
C17 C 0.49424(17) 0.83388(9) 0.7672(2) 0.0260(6) Uani 1 1 d .
H17 H 0.5153 0.8610 0.7948 0.031 Uiso 1 1 calc R
C18 C 0.42401(16) 0.83444(8) 0.6905(2) 0.0221(6) Uani 1 1 d .
C19 C 0.29296(16) 0.98930(8) 0.5369(2) 0.0240(6) Uani 1 1 d .
C20 C 0.32848(17) 1.03029(9) 0.5697(2) 0.0273(6) Uani 1 1 d .
H20 H 0.3778 1.0308 0.6182 0.033 Uiso 1 1 calc R
C21 C 0.29391(18) 1.06953(9) 0.5337(2) 0.0300(7) Uani 1 1 d .
C22 C 0.21837(18) 1.06926(9) 0.4612(2) 0.0310(7) Uani 1 1 d .
C23 C 0.18275(18) 1.02967(9) 0.4293(2) 0.0296(7) Uani 1 1 d .
H23 H 0.1321 1.0297 0.3823 0.036 Uiso 1 1 calc R
C24 C 0.21858(17) 0.98876(9) 0.4635(2) 0.0251(6) Uani 1 1 d .
C25 C -0.0898(2) 0.79054(11) 0.1247(3) 0.0413(9) Uani 1 1 d .
H25A H -0.0773 0.7696 0.0780 0.062 Uiso 1 1 calc R
H25B H -0.0975 0.8201 0.0976 0.062 Uiso 1 1 calc R
H25C H -0.1437 0.7817 0.1465 0.062 Uiso 1 1 calc R
C26 C -0.0158(2) 0.70702(10) 0.2052(3) 0.0352(7) Uani 1 1 d .
H26A H -0.0791 0.7060 0.2063 0.053 Uiso 1 1 calc R
H26B H 0.0136 0.6827 0.2422 0.053 Uiso 1 1 calc R
H26C H -0.0059 0.7042 0.1415 0.053 Uiso 1 1 calc R
C27 C 0.54039(19) 0.71106(10) 0.8001(2) 0.0336(7) Uani 1 1 d .
H27A H 0.5416 0.7099 0.8667 0.050 Uiso 1 1 calc R
H27B H 0.6006 0.7092 0.7875 0.050 Uiso 1 1 calc R
H27C H 0.5057 0.6863 0.7705 0.050 Uiso 1 1 calc R
C28 C 0.60888(19) 0.79612(11) 0.8804(2) 0.0375(8) Uani 1 1 d .
H28A H 0.5943 0.7791 0.9323 0.056 Uiso 1 1 calc R
H28B H 0.6220 0.8266 0.8998 0.056 Uiso 1 1 calc R
H28C H 0.6604 0.7831 0.8601 0.056 Uiso 1 1 calc R
C29 C 0.3349(2) 1.11261(10) 0.5697(3) 0.0418(9) Uani 1 1 d .
H29A H 0.3478 1.1304 0.5181 0.063 Uiso 1 1 calc R
H29B H 0.3897 1.1068 0.6126 0.063 Uiso 1 1 calc R
H29C H 0.2940 1.1286 0.6017 0.063 Uiso 1 1 calc R
C30 C 0.1786(2) 1.11201(10) 0.4224(3) 0.0455(9) Uani 1 1 d .
H30A H 0.1609 1.1296 0.4719 0.068 Uiso 1 1 calc R
H30B H 0.1270 1.1059 0.3753 0.068 Uiso 1 1 calc R
H30C H 0.2221 1.1284 0.3946 0.068 Uiso 1 1 calc R
C31 C -0.0453(2) 0.90666(13) 0.3728(4) 0.0569(12) Uani 1 1 d .
H31 H -0.0461 0.8761 0.3869 0.068 Uiso 1 1 calc R
C32 C -0.0067(2) 0.93974(11) 0.4318(3) 0.0415(8) Uani 1 1 d .
H32 H 0.0243 0.9356 0.4927 0.050 Uiso 1 1 calc R
C33 C -0.02174(19) 0.98051(10) 0.3857(3) 0.0380(8) Uani 1 1 d .
H33 H -0.0030 1.0086 0.4098 0.046 Uiso 1 1 calc R
C34 C -0.0691(2) 0.97186(15) 0.2983(3) 0.0558(11) Uani 1 1 d .
H34 H -0.0892 0.9931 0.2520 0.067 Uiso 1 1 calc R
C35 C -0.0820(2) 0.92579(17) 0.2908(4) 0.0682(16) Uani 1 1 d .
H35 H -0.1111 0.9106 0.2378 0.082 Uiso 1 1 calc R
C36 C 0.0928(2) 0.92358(11) 0.1539(2) 0.0384(8) Uani 1 1 d .
H36 H 0.0724 0.8967 0.1248 0.046 Uiso 1 1 calc R
C37 C 0.1757(2) 0.93103(11) 0.2063(2) 0.0373(7) Uani 1 1 d .
H37 H 0.2214 0.9098 0.2204 0.045 Uiso 1 1 calc R
C38 C 0.1801(2) 0.97539(12) 0.2348(3) 0.0425(8) Uani 1 1 d .
H38 H 0.2297 0.9896 0.2698 0.051 Uiso 1 1 calc R
C39 C 0.0982(3) 0.99487(12) 0.2025(3) 0.0499(9) Uani 1 1 d .
H39 H 0.0818 1.0244 0.2130 0.060 Uiso 1 1 calc R
C40 C 0.0449(2) 0.96282(13) 0.1516(3) 0.0478(9) Uani 1 1 d .
H40 H -0.0139 0.9671 0.1208 0.057 Uiso 1 1 calc R
C41 C 0.11406(19) 0.72825(13) 0.5364(3) 0.0424(9) Uani 1 1 d .
H41 H 0.0662 0.7432 0.4999 0.051 Uiso 1 1 calc R
C42 C 0.1428(2) 0.68556(12) 0.5218(3) 0.0483(10) Uani 1 1 d .
H42 H 0.1188 0.6667 0.4724 0.058 Uiso 1 1 calc R
C43 C 0.2126(2) 0.67526(10) 0.5919(3) 0.0414(8) Uani 1 1 d .
H43 H 0.2438 0.6481 0.5989 0.050 Uiso 1 1 calc R
C44 C 0.22873(18) 0.71178(10) 0.6502(2) 0.0306(7) Uani 1 1 d .
H44 H 0.2724 0.7138 0.7040 0.037 Uiso 1 1 calc R
C45 C 0.16852(18) 0.74513(10) 0.6147(2) 0.0301(7) Uani 1 1 d .
H45 H 0.1655 0.7739 0.6394 0.036 Uiso 1 1 calc R
C46 C 0.2942(2) 0.71394(11) 0.3584(2) 0.0366(7) Uani 1 1 d .
H46 H 0.2531 0.7190 0.3035 0.044 Uiso 1 1 calc R
C47 C 0.3003(2) 0.67574(11) 0.4107(3) 0.0443(9) Uani 1 1 d .
H47 H 0.2642 0.6504 0.3985 0.053 Uiso 1 1 calc R
C48 C 0.3695(2) 0.68134(13) 0.4847(3) 0.0497(10) Uani 1 1 d .
H48 H 0.3880 0.6605 0.5322 0.060 Uiso 1 1 calc R
C49 C 0.4068(2) 0.72299(14) 0.4767(3) 0.0464(10) Uani 1 1 d .
H49 H 0.4562 0.7350 0.5165 0.056 Uiso 1 1 calc R
C50 C 0.3578(2) 0.74378(11) 0.3991(3) 0.0380(8) Uani 1 1 d .
H50 H 0.3665 0.7728 0.3782 0.046 Uiso 1 1 calc R
C51 C 0.3321(2) 0.93362(11) 0.7946(2) 0.0363(7) Uani 1 1 d .
H51 H 0.2864 0.9125 0.7793 0.044 Uiso 1 1 calc R
C52 C 0.4147(2) 0.92603(11) 0.8489(2) 0.0370(7) Uani 1 1 d .
H52 H 0.4345 0.8990 0.8778 0.044 Uiso 1 1 calc R
C53 C 0.4633(2) 0.96563(12) 0.8532(3) 0.0443(9) Uani 1 1 d .
H53 H 0.5215 0.9699 0.8853 0.053 Uiso 1 1 calc R
C54 C 0.4104(3) 0.99758(11) 0.8015(3) 0.0475(9) Uani 1 1 d .
H54 H 0.4269 1.0272 0.7918 0.057 Uiso 1 1 calc R
C55 C 0.3290(2) 0.97812(12) 0.7667(3) 0.0411(8) Uani 1 1 d .
H55 H 0.2802 0.9925 0.7305 0.049 Uiso 1 1 calc R
C56 C 0.59635(19) 0.93490(13) 0.7262(3) 0.0481(10) Uani 1 1 d .
H56 H 0.6253 0.9240 0.7839 0.058 Uiso 1 1 calc R
C57 C 0.57569(19) 0.97950(11) 0.7043(3) 0.0406(8) Uani 1 1 d .
H57 H 0.5898 1.0039 0.7446 0.049 Uiso 1 1 calc R
C58 C 0.53088(17) 0.98157(9) 0.6133(2) 0.0302(7) Uani 1 1 d .
H58 H 0.5092 1.0075 0.5811 0.036 Uiso 1 1 calc R
C59 C 0.52351(18) 0.93807(10) 0.5775(2) 0.0332(7) Uani 1 1 d .
H59 H 0.4950 0.9296 0.5177 0.040 Uiso 1 1 calc R
C60 C 0.56630(19) 0.90978(11) 0.6471(3) 0.0432(9) Uani 1 1 d .
H60 H 0.5736 0.8789 0.6414 0.052 Uiso 1 1 calc R
O1 O 0.05930(15) 1.20880(9) 0.5678(2) 0.0516(7) Uani 1 1 d .
C61 C 0.1274(2) 1.22581(12) 0.6087(3) 0.0418(8) Uani 1 1 d .
C62 C 0.2006(2) 1.19870(13) 0.6580(3) 0.0555(11) Uani 1 1 d .
H62A H 0.1800 1.1685 0.6644 0.083 Uiso 1 1 calc R
H62B H 0.2211 1.2112 0.7192 0.083 Uiso 1 1 calc R
H62C H 0.2491 1.1984 0.6230 0.083 Uiso 1 1 calc R
C63 C 0.1411(2) 1.27393(13) 0.6109(3) 0.0490(9) Uani 1 1 d .
H63A H 0.0844 1.2889 0.5933 0.074 Uiso 1 1 calc R
H63B H 0.1801 1.2819 0.5677 0.074 Uiso 1 1 calc R
H63C H 0.1680 1.2829 0.6733 0.074 Uiso 1 1 calc R
O2 O 0.2320(3) 0.58556(10) 0.4886(3) 0.0858(11) Uani 1 1 d .
C64 C 0.2477(2) 0.54694(11) 0.4972(3) 0.0449(8) Uani 1 1 d .
C65 C 0.1839(3) 0.5143(2) 0.4534(5) 0.0928(19) Uani 1 1 d .
H65A H 0.1363 0.5294 0.4124 0.139 Uiso 1 1 calc R
H65B H 0.1596 0.4982 0.5008 0.139 Uiso 1 1 calc R
H65C H 0.2133 0.4936 0.4176 0.139 Uiso 1 1 calc R
C66 C 0.3279(3) 0.5291(2) 0.5523(4) 0.0894(18) Uani 1 1 d .
H66A H 0.3621 0.5531 0.5856 0.134 Uiso 1 1 calc R
H66B H 0.3632 0.5145 0.5118 0.134 Uiso 1 1 calc R
H66C H 0.3123 0.5077 0.5966 0.134 Uiso 1 1 calc R
O3 O 0.6296(3) 0.58637(16) 0.4936(3) 0.1028(14) Uani 1 1 d .
C67 C 0.6341(3) 0.60543(13) 0.5662(3) 0.0567(11) Uani 1 1 d .
C68 C 0.5550(3) 0.6193(2) 0.5997(5) 0.0891(18) Uani 1 1 d .
H68A H 0.5031 0.6076 0.5592 0.134 Uiso 1 1 calc R
H68B H 0.5522 0.6516 0.6002 0.134 Uiso 1 1 calc R
H68C H 0.5566 0.6082 0.6624 0.134 Uiso 1 1 calc R
C69 C 0.7184(3) 0.6144(3) 0.6257(5) 0.127(3) Uani 1 1 d .
H69A H 0.7649 0.5972 0.6046 0.190 Uiso 1 1 calc R
H69B H 0.7148 0.6062 0.6892 0.190 Uiso 1 1 calc R
H69C H 0.7321 0.6459 0.6231 0.190 Uiso 1 1 calc R
O4 O -0.1003(2) 0.60105(19) 0.5163(3) 0.1148(17) Uani 1 1 d .
C70 C -0.1047(3) 0.60369(14) 0.4354(4) 0.0598(11) Uani 1 1 d .
C71 C -0.1911(3) 0.60413(18) 0.3723(4) 0.0803(16) Uani 1 1 d .
H71A H -0.2386 0.6065 0.4084 0.120 Uiso 1 1 calc R
H71B H -0.1981 0.5768 0.3364 0.120 Uiso 1 1 calc R
H71C H -0.1936 0.6294 0.3305 0.120 Uiso 1 1 calc R
C72 C -0.0237(3) 0.6064(2) 0.3938(4) 0.0938(19) Uani 1 1 d .
H72A H 0.0164 0.5824 0.4176 0.141 Uiso 1 1 calc R
H72B H 0.0053 0.6348 0.4096 0.141 Uiso 1 1 calc R
H72C H -0.0394 0.6038 0.3267 0.141 Uiso 1 1 calc R
B1 B 0.3288(3) 1.22434(13) 0.3925(3) 0.0418(9) Uani 1 1 d .
F1 F 0.27578(16) 1.22223(9) 0.4597(2) 0.0687(7) Uani 1 1 d .
F2 F 0.40844(18) 1.20518(12) 0.4241(2) 0.0895(10) Uani 1 1 d .
F3 F 0.2893(2) 1.20397(15) 0.3159(2) 0.1179(14) Uani 1 1 d .
F4 F 0.3458(3) 1.26806(10) 0.3759(3) 0.1081(12) Uani 1 1 d .
B2 B 0.1102(2) 0.89095(15) 0.6641(3) 0.0434(10) Uani 1 1 d .
F5 F 0.15583(12) 0.92876(7) 0.64517(17) 0.0515(6) Uani 1 1 d .
F6 F 0.03100(15) 0.90306(9) 0.6843(2) 0.0768(8) Uani 1 1 d .
F7 F 0.0951(2) 0.86487(9) 0.5860(2) 0.0874(9) Uani 1 1 d .
F8 F 0.15765(19) 0.86702(12) 0.7331(3) 0.1271(17) Uani 1 1 d .
B3 B 0.3988(2) 0.88780(13) 0.3336(3) 0.0410(10) Uani 1 1 d .
F9 F 0.35321(13) 0.92530(6) 0.35394(17) 0.0513(6) Uani 1 1 d .
F10 F 0.46790(17) 0.90118(11) 0.2942(2) 0.0920(11) Uani 1 1 d .
F11 F 0.3432(2) 0.86062(10) 0.2789(3) 0.1290(18) Uani 1 1 d .
F12 F 0.43189(18) 0.86553(9) 0.41495(19) 0.0705(7) Uani 1 1 d .

loop_
_atom_site_aniso_label
_atom_site_aniso_U_11
_atom_site_aniso_U_22
_atom_site_aniso_U_33
_atom_site_aniso_U_23
_atom_site_aniso_U_13
_atom_site_aniso_U_12
Ti1 0.0281(2) 0.0189(3) 0.0254(3) -0.0034(2) 0.00002(19) 0.00425(17)
Ti2 0.0298(2) 0.0126(2) 0.0205(3) -0.0013(2) 0.00650(18) -0.00141(17)
Ti3 0.0260(2) 0.0172(2) 0.0242(3) 0.00081(19) -0.00005(18) -0.00551(17)
N1 0.0262(10) 0.0151(11) 0.0254(15) 0.0002(9) 0.0024(9) 0.0000(8)
N2 0.0266(10) 0.0192(11) 0.0195(14) -0.0022(9) 0.0032(9) 0.0004(8)
N3 0.0262(10) 0.0150(11) 0.0202(14) -0.0024(9) 0.0063(8) -0.0028(8)
N4 0.0257(10) 0.0146(10) 0.0212(14) 0.0009(9) 0.0060(9) -0.0010(8)
N5 0.0257(10) 0.0159(11) 0.0230(14) 0.0006(9) 0.0019(9) -0.0036(8)
N6 0.0268(10) 0.0137(10) 0.0244(15) 0.0011(9) 0.0031(9) -0.0027(8)
C1 0.0259(12) 0.0169(13) 0.0218(17) -0.0006(10) 0.0024(10) 0.0009(9)
C2 0.0272(12) 0.0151(13) 0.0186(16) -0.0012(10) 0.0040(10) -0.0010(9)
C3 0.0253(11) 0.0164(12) 0.0182(16) -0.0010(10) 0.0057(10) -0.0024(9)
C4 0.0251(11) 0.0139(12) 0.0190(16) 0.0000(10) 0.0045(10) -0.0018(9)
C5 0.0244(12) 0.0167(13) 0.0205(17) -0.0004(10) 0.0022(10) -0.0012(9)
C6 0.0278(12) 0.0122(12) 0.0217(17) -0.0015(10) 0.0032(10) -0.0022(9)
C7 0.0268(12) 0.0210(13) 0.0234(18) -0.0067(11) 0.0049(10) -0.0011(10)
C8 0.0317(13) 0.0268(15) 0.0245(18) -0.0027(12) 0.0005(11) 0.0037(11)
C9 0.0286(13) 0.0290(15) 0.0256(18) -0.0110(12) 0.0040(11) 0.0003(10)
C10 0.0312(13) 0.0275(15) 0.0261(19) -0.0074(12) 0.0097(11) -0.0052(11)
C11 0.0299(13) 0.0217(14) 0.0239(18) -0.0055(11) 0.0067(11) -0.0025(10)
C12 0.0265(12) 0.0221(14) 0.0196(17) -0.0035(11) 0.0061(10) -0.0023(9)
C13 0.0260(12) 0.0171(13) 0.0190(16) 0.0010(10) 0.0053(10) -0.0007(9)
C14 0.0292(12) 0.0167(13) 0.0265(18) 0.0018(11) 0.0076(11) -0.0003(9)
C15 0.0276(12) 0.0220(14) 0.0261(18) 0.0063(11) 0.0067(10) 0.0001(10)
C16 0.0259(12) 0.0284(15) 0.0247(18) 0.0053(12) 0.0033(11) -0.0020(10)
C17 0.0313(13) 0.0211(13) 0.0239(18) 0.0029(11) -0.0005(11) -0.0053(10)
C18 0.0271(12) 0.0154(12) 0.0234(17) 0.0039(11) 0.0035(10) -0.0007(9)
C19 0.0291(12) 0.0152(13) 0.0271(18) 0.0014(11) 0.0027(11) -0.0008(10)
C20 0.0305(13) 0.0166(13) 0.0335(19) -0.0017(12) 0.0016(11) -0.0037(10)
C21 0.0327(14) 0.0187(14) 0.039(2) -0.0009(12) 0.0063(12) -0.0022(10)
C22 0.0343(14) 0.0154(13) 0.042(2) 0.0017(12) 0.0033(13) 0.0012(10)
C23 0.0329(13) 0.0181(14) 0.036(2) -0.0007(12) 0.0005(12) 0.0028(10)
C24 0.0288(12) 0.0153(13) 0.0302(19) -0.0018(11) 0.0018(11) -0.0017(10)
C25 0.0379(15) 0.0396(18) 0.041(2) -0.0145(15) -0.0092(14) 0.0020(13)
C26 0.0394(15) 0.0299(16) 0.036(2) -0.0104(13) 0.0048(13) -0.0091(12)
C27 0.0338(14) 0.0268(15) 0.038(2) 0.0090(13) 0.0005(12) 0.0039(11)
C28 0.0372(15) 0.0345(17) 0.036(2) 0.0078(14) -0.0075(13) -0.0028(12)
C29 0.0439(16) 0.0177(15) 0.060(3) -0.0069(14) -0.0018(15) -0.0036(12)
C30 0.0495(18) 0.0176(15) 0.063(3) 0.0002(15) -0.0082(16) 0.0036(12)
C31 0.0396(18) 0.037(2) 0.103(4) -0.020(2) 0.038(2) -0.0053(14)
C32 0.0374(15) 0.045(2) 0.045(2) -0.0024(16) 0.0164(14) 0.0104(13)
C33 0.0346(14) 0.0269(16) 0.053(2) -0.0121(15) 0.0079(14) 0.0042(11)
C34 0.0380(17) 0.082(3) 0.046(3) 0.000(2) 0.0024(15) 0.0300(18)
C35 0.0274(16) 0.089(3) 0.087(4) -0.062(3) 0.0061(18) -0.0048(18)
C36 0.0565(19) 0.0355(18) 0.023(2) -0.0008(13) 0.0060(14) 0.0015(14)
C37 0.0452(16) 0.0382(18) 0.031(2) 0.0059(14) 0.0144(13) 0.0091(13)
C38 0.0551(19) 0.044(2) 0.029(2) 0.0026(15) 0.0095(15) -0.0134(15)
C39 0.081(2) 0.0261(17) 0.044(3) 0.0087(16) 0.0152(18) 0.0118(16)
C40 0.0551(19) 0.052(2) 0.032(2) 0.0106(17) -0.0040(15) 0.0118(16)
C41 0.0297(14) 0.061(2) 0.037(2) 0.0190(17) 0.0078(13) -0.0104(14)
C42 0.063(2) 0.043(2) 0.041(2) -0.0081(16) 0.0161(17) -0.0370(17)
C43 0.065(2) 0.0208(16) 0.044(2) 0.0074(14) 0.0258(17) -0.0054(13)
C44 0.0350(14) 0.0329(16) 0.0251(19) 0.0065(13) 0.0086(12) -0.0043(11)
C45 0.0360(14) 0.0263(15) 0.032(2) -0.0008(12) 0.0170(12) -0.0019(11)
C46 0.0397(16) 0.0459(19) 0.026(2) -0.0062(14) 0.0105(13) 0.0079(13)
C47 0.063(2) 0.0237(16) 0.052(3) -0.0141(15) 0.0251(17) 0.0010(14)
C48 0.065(2) 0.044(2) 0.045(3) 0.0103(17) 0.0212(17) 0.0335(17)
C49 0.0315(15) 0.072(3) 0.038(2) -0.0231(18) 0.0104(13) 0.0058(15)
C50 0.0494(17) 0.0280(16) 0.044(2) -0.0022(14) 0.0300(15) 0.0041(13)
C51 0.0404(16) 0.0385(18) 0.032(2) -0.0084(14) 0.0123(13) -0.0097(13)
C52 0.0539(18) 0.0321(17) 0.026(2) 0.0019(13) 0.0110(14) -0.0021(13)
C53 0.0484(18) 0.051(2) 0.031(2) -0.0097(16) 0.0003(14) -0.0170(15)
C54 0.082(2) 0.0201(16) 0.044(3) -0.0119(15) 0.0198(18) -0.0127(15)
C55 0.0508(18) 0.0417(19) 0.032(2) 0.0002(15) 0.0103(14) 0.0135(14)
C56 0.0247(14) 0.059(2) 0.057(3) 0.0251(19) -0.0022(14) -0.0059(14)
C57 0.0351(15) 0.0428(19) 0.042(2) 0.0019(15) 0.0018(13) -0.0190(13)
C58 0.0306(13) 0.0229(14) 0.037(2) 0.0073(12) 0.0050(12) -0.0058(10)
C59 0.0331(14) 0.0286(16) 0.040(2) 0.0008(13) 0.0133(12) -0.0070(11)
C60 0.0323(15) 0.0266(16) 0.075(3) 0.0165(16) 0.0223(15) 0.0017(12)
O1 0.0411(12) 0.0597(17) 0.0536(19) -0.0080(13) 0.0068(11) -0.0043(11)
C61 0.0385(16) 0.051(2) 0.037(2) -0.0058(16) 0.0092(14) 0.0022(14)
C62 0.0398(18) 0.051(2) 0.075(3) 0.001(2) 0.0075(17) 0.0097(15)
C63 0.0512(19) 0.050(2) 0.045(3) -0.0032(17) 0.0058(16) 0.0014(16)
O2 0.150(3) 0.0383(16) 0.079(3) 0.0083(17) 0.045(2) 0.0194(18)
C64 0.064(2) 0.0325(17) 0.040(2) 0.0013(17) 0.0158(16) 0.0034(15)
C65 0.082(3) 0.091(4) 0.106(5) -0.036(4) 0.018(3) -0.023(3)
C66 0.069(3) 0.129(5) 0.071(4) 0.027(3) 0.016(2) 0.026(3)
O3 0.098(3) 0.123(4) 0.088(3) -0.049(3) 0.019(2) -0.037(2)
C67 0.061(2) 0.044(2) 0.064(3) -0.008(2) 0.0071(19) 0.0013(17)
C68 0.072(3) 0.088(4) 0.108(5) 0.010(3) 0.020(3) 0.021(3)
C69 0.058(3) 0.206(9) 0.109(6) -0.062(6) -0.004(3) -0.002(4)
O4 0.077(2) 0.190(5) 0.077(3) 0.030(3) 0.012(2) 0.027(3)
C70 0.068(2) 0.046(2) 0.064(4) -0.008(2) 0.007(2) -0.0010(18)
C71 0.068(3) 0.072(3) 0.093(4) -0.014(3) -0.006(3) 0.007(2)
C72 0.080(3) 0.112(5) 0.092(5) -0.035(4) 0.022(3) -0.040(3)
B1 0.055(2) 0.037(2) 0.033(3) 0.0057(16) 0.0078(17) -0.0004(16)
F1 0.0719(15) 0.0746(17) 0.0667(19) -0.0017(14) 0.0321(13) -0.0055(12)
F2 0.0709(16) 0.114(3) 0.085(2) 0.0211(18) 0.0159(14) 0.0276(16)
F3 0.121(3) 0.177(4) 0.053(2) -0.037(2) 0.0072(18) -0.051(3)
F4 0.168(3) 0.0537(18) 0.118(3) 0.0258(18) 0.068(2) -0.0061(18)
B2 0.0307(16) 0.051(2) 0.047(3) 0.018(2) 0.0047(15) 0.0005(15)
F5 0.0448(10) 0.0457(12) 0.0673(17) 0.0163(11) 0.0192(10) -0.0001(8)
F6 0.0505(12) 0.0812(19) 0.107(3) -0.0114(16) 0.0376(13) -0.0127(12)
F7 0.141(3) 0.0570(17) 0.076(2) -0.0055(15) 0.0543(19) -0.0158(16)
F8 0.0825(18) 0.107(3) 0.162(4) 0.093(3) -0.064(2) -0.0411(17)
B3 0.0367(17) 0.037(2) 0.047(3) -0.0153(18) 0.0021(16) 0.0025(14)
F9 0.0516(11) 0.0333(11) 0.0753(18) -0.0117(10) 0.0288(10) -0.0017(8)
F10 0.0724(16) 0.115(2) 0.103(3) 0.044(2) 0.0560(16) 0.0410(16)
F11 0.100(2) 0.0692(19) 0.181(4) -0.075(2) -0.078(2) 0.0293(16)
F12 0.0970(18) 0.0568(15) 0.0598(19) 0.0036(13) 0.0200(14) 0.0108(13)

loop_
_atom_type_symbol
_atom_type_description
_atom_type_scat_dispersion_real
_atom_type_scat_dispersion_imag
_atom_type_scat_source
C C 0.0033 0.0016 'International Tables Vol C Tables 4.2.6.8 and 6.1.1.4'
H H 0.0000 0.0000 'International Tables Vol C Tables 4.2.6.8 and 6.1.1.4'
N N 0.0061 0.0033 'International Tables Vol C Tables 4.2.6.8 and 6.1.1.4'
B B 0.0013 0.0007 'International Tables Vol C Tables 4.2.6.8 and 6.1.1.4'
F F 0.0171 0.0103 'International Tables Vol C Tables 4.2.6.8 and 6.1.1.4'
O O 0.0106 0.0060 'International Tables Vol C Tables 4.2.6.8 and 6.1.1.4'
Ti Ti 0.2776 0.4457 'International Tables Vol C Tables 4.2.6.8 and 6.1.1.4'

loop_
_geom_angle_atom_site_label_1
_geom_angle_atom_site_label_2
_geom_angle_atom_site_label_3
_geom_angle
N2 Ti1 N1 73.67(8)
N2 Ti1 C33 123.72(11)
N1 Ti1 C33 89.31(10)
N2 Ti1 C40 123.16(12)
N1 Ti1 C40 133.93(11)
C33 Ti1 C40 107.39(13)
N2 Ti1 C39 138.00(11)
N1 Ti1 C39 102.29(12)
C33 Ti1 C39 97.60(13)
C40 Ti1 C39 34.56(14)
N2 Ti1 C34 132.04(13)
N1 Ti1 C34 123.32(12)
C33 Ti1 C34 34.26(13)
C40 Ti1 C34 79.57(14)
C39 Ti1 C34 85.95(15)
N2 Ti1 C32 89.03(10)
N1 Ti1 C32 79.25(11)
C33 Ti1 C32 34.71(12)
C40 Ti1 C32 136.42(13)
C39 Ti1 C32 132.09(13)
C34 Ti1 C32 56.90(14)
N2 Ti1 C35 99.67(15)
N1 Ti1 C35 135.39(14)
C33 Ti1 C35 57.16(12)
C40 Ti1 C35 87.32(17)
C39 Ti1 C35 109.99(18)
C34 Ti1 C35 34.69(16)
C32 Ti1 C35 56.31(15)
N2 Ti1 C37 80.80(10)
N1 Ti1 C37 89.68(11)
C33 Ti1 C37 153.89(12)
C40 Ti1 C37 56.84(12)
C39 Ti1 C37 57.23(12)
C34 Ti1 C37 136.32(14)
C32 Ti1 C37 166.74(12)
C35 Ti1 C37 133.65(14)
N2 Ti1 C36 89.47(10)
N1 Ti1 C36 123.68(10)
C33 Ti1 C36 140.25(12)
C40 Ti1 C36 34.29(12)
C39 Ti1 C36 57.30(13)
C34 Ti1 C36 108.00(13)
C32 Ti1 C36 155.37(12)
C35 Ti1 C36 99.81(14)
C37 Ti1 C36 34.08(12)
N2 Ti1 C38 107.69(11)
N1 Ti1 C38 77.62(11)
C33 Ti1 C38 120.55(12)
C40 Ti1 C38 56.75(13)
C39 Ti1 C38 34.23(13)
C34 Ti1 C38 119.36(15)
C32 Ti1 C38 146.05(13)
C35 Ti1 C38 142.82(18)
C37 Ti1 C38 34.29(12)
C36 Ti1 C38 56.74(12)
N2 Ti1 C31 76.15(11)
N1 Ti1 C31 105.26(14)
C33 Ti1 C31 56.98(12)
C40 Ti1 C31 119.99(16)
C39 Ti1 C31 141.62(15)
C34 Ti1 C31 56.59(16)
C32 Ti1 C31 33.89(13)
C35 Ti1 C31 33.37(17)
C37 Ti1 C31 147.45(12)
C36 Ti1 C31 122.47(14)
C38 Ti1 C31 175.85(14)
N3 Ti2 N4 74.57(8)
N3 Ti2 C48 137.68(12)
N4 Ti2 C48 108.81(12)
N3 Ti2 C50 81.53(10)
N4 Ti2 C50 85.56(10)
C48 Ti2 C50 57.41(13)
N3 Ti2 C45 86.94(10)
N4 Ti2 C45 79.41(9)
C48 Ti2 C45 135.37(12)
C50 Ti2 C45 163.06(10)
N3 Ti2 C42 104.21(12)
N4 Ti2 C42 136.36(12)
C48 Ti2 C42 100.59(15)
C50 Ti2 C42 138.00(13)
C45 Ti2 C42 57.11(12)
N3 Ti2 C47 115.69(12)
N4 Ti2 C47 136.80(10)
C48 Ti2 C47 34.42(14)
C50 Ti2 C47 57.23(12)
C45 Ti2 C47 139.65(12)
C42 Ti2 C47 84.13(13)
N3 Ti2 C46 84.02(10)
N4 Ti2 C46 118.82(10)
C48 Ti2 C46 56.75(13)
C50 Ti2 C46 34.22(12)
C45 Ti2 C46 156.27(11)
C42 Ti2 C46 104.12(13)
C47 Ti2 C46 34.03(13)
N3 Ti2 C43 134.32(10)
N4 Ti2 C43 119.08(11)
C48 Ti2 C43 82.42(13)
C50 Ti2 C43 138.75(12)
C45 Ti2 C43 57.24(11)
C42 Ti2 C43 34.18(13)
C47 Ti2 C43 84.82(13)
C46 Ti2 C43 116.79(13)
N3 Ti2 C44 121.29(10)
N4 Ti2 C44 85.83(10)
C48 Ti2 C44 100.96(12)
C50 Ti2 C44 152.16(11)
C45 Ti2 C44 34.64(10)
C42 Ti2 C44 56.88(12)
C47 Ti2 C44 116.17(12)
C46 Ti2 C44 149.95(11)
C43 Ti2 C44 34.22(12)
N3 Ti2 C49 112.41(12)
N4 Ti2 C49 79.98(11)
C48 Ti2 C49 34.37(14)
C50 Ti2 C49 34.51(13)
C45 Ti2 C49 146.55(12)
C42 Ti2 C49 134.94(14)
C47 Ti2 C49 57.02(12)
C46 Ti2 C49 56.65(12)
C43 Ti2 C49 112.88(14)
C44 Ti2 C49 117.76(12)
N3 Ti2 C41 77.53(10)
N4 Ti2 C41 108.25(11)
C48 Ti2 C41 134.61(14)
C50 Ti2 C41 150.51(13)
C45 Ti2 C41 34.30(12)
C42 Ti2 C41 34.20(13)
C47 Ti2 C41 114.92(13)
C46 Ti2 C41 122.02(12)
C43 Ti2 C41 56.84(12)
C44 Ti2 C41 56.97(11)
C49 Ti2 C41 168.89(14)
N5 Ti3 N6 73.41(8)
N5 Ti3 C58 121.07(10)
N6 Ti3 C58 87.61(9)
N5 Ti3 C59 86.46(10)
N6 Ti3 C59 81.15(10)
C58 Ti3 C59 34.95(10)
N5 Ti3 C57 134.40(11)
N6 Ti3 C57 121.03(11)
C58 Ti3 C57 34.45(11)
C59 Ti3 C57 57.57(12)
N5 Ti3 C53 122.84(11)
N6 Ti3 C53 134.34(11)
C58 Ti3 C53 110.39(12)
C59 Ti3 C53 136.56(12)
C57 Ti3 C53 79.99(13)
N5 Ti3 C54 138.22(11)
N6 Ti3 C54 103.15(12)
C58 Ti3 C54 99.99(12)
C59 Ti3 C54 134.93(12)
C57 Ti3 C54 84.01(13)
C53 Ti3 C54 34.34(13)
N5 Ti3 C52 89.04(10)
N6 Ti3 C52 123.01(10)
C58 Ti3 C52 143.56(11)
C59 Ti3 C52 152.84(11)
C57 Ti3 C52 110.01(12)
C53 Ti3 C52 34.54(12)
C54 Ti3 C52 57.18(12)
N5 Ti3 C51 81.09(10)
N6 Ti3 C51 88.96(10)
C58 Ti3 C51 155.29(11)
C59 Ti3 C51 165.91(11)
C57 Ti3 C51 136.51(12)
C53 Ti3 C51 57.11(11)
C54 Ti3 C51 57.13(12)
C52 Ti3 C51 34.20(11)
N5 Ti3 C56 104.12(11)
N6 Ti3 C56 138.56(12)
C58 Ti3 C56 57.52(11)
C59 Ti3 C56 57.51(13)
C57 Ti3 C56 34.56(12)
C53 Ti3 C56 82.78(14)
C54 Ti3 C56 104.34(15)
C52 Ti3 C56 97.97(13)
C51 Ti3 C56 132.17(13)
N5 Ti3 C55 108.48(11)
N6 Ti3 C55 77.96(11)
C58 Ti3 C55 121.43(12)
C59 Ti3 C55 149.31(12)
C57 Ti3 C55 116.67(13)
C53 Ti3 C55 56.68(12)
C54 Ti3 C55 34.09(13)
C52 Ti3 C55 56.68(12)
C51 Ti3 C55 34.22(12)
C56 Ti3 C55 137.41(14)
N5 Ti3 C60 77.69(10)
N6 Ti3 C60 109.94(12)
C58 Ti3 C60 57.12(10)
C59 Ti3 C60 34.38(12)
C57 Ti3 C60 56.74(12)
C53 Ti3 C60 115.09(14)
C54 Ti3 C60 137.76(13)
C52 Ti3 C60 118.61(12)
C51 Ti3 C60 145.80(12)
C56 Ti3 C60 34.01(14)
C55 Ti3 C60 171.41(13)
C1 N1 C24 117.0(2)
C1 N1 Ti1 114.65(17)
C24 N1 Ti1 128.31(18)
C2 N2 C7 117.2(2)
C2 N2 Ti1 115.21(17)
C7 N2 Ti1 127.42(17)
C3 N3 C12 117.0(2)
C3 N3 Ti2 115.01(17)
C12 N3 Ti2 127.97(17)
C4 N4 C13 117.6(2)
C4 N4 Ti2 114.54(17)
C13 N4 Ti2 127.90(16)
C5 N5 C18 116.8(2)
C5 N5 Ti3 115.62(17)
C18 N5 Ti3 127.42(17)
C6 N6 C19 116.9(2)
C6 N6 Ti3 114.86(17)
C19 N6 Ti3 128.13(17)
N1 C1 C6 122.3(2)
N1 C1 C2 118.2(2)
C6 C1 C2 119.5(2)
N2 C2 C3 121.5(2)
N2 C2 C1 118.2(2)
C3 C2 C1 120.2(2)
N3 C3 C2 122.4(2)
N3 C3 C4 117.7(2)
C2 C3 C4 119.9(2)
N4 C4 C5 121.9(2)
N4 C4 C3 118.1(2)
C5 C4 C3 120.0(2)
N5 C5 C4 121.8(2)
N5 C5 C6 118.0(2)
C4 C5 C6 120.2(2)
N6 C6 C1 121.9(2)
N6 C6 C5 118.0(2)
C1 C6 C5 120.0(2)
N2 C7 C12 121.4(2)
N2 C7 C8 120.4(2)
C12 C7 C8 118.2(2)
C9 C8 C7 121.8(3)
C8 C9 C10 120.1(3)
C8 C9 C25 120.2(3)
C10 C9 C25 119.7(2)
C11 C10 C9 119.0(2)
C11 C10 C26 120.6(3)
C9 C10 C26 120.4(3)
C10 C11 C12 121.6(3)
N3 C12 C11 120.2(2)
N3 C12 C7 120.5(2)
C11 C12 C7 119.3(2)
N4 C13 C14 120.8(2)
N4 C13 C18 120.3(2)
C14 C13 C18 118.8(2)
C15 C14 C13 122.0(2)
C14 C15 C16 119.1(2)
C14 C15 C27 120.4(3)
C16 C15 C27 120.4(2)
C17 C16 C15 119.7(3)
C17 C16 C28 120.4(3)
C15 C16 C28 119.9(2)
C16 C17 C18 121.8(3)
N5 C18 C17 119.9(2)
N5 C18 C13 121.6(2)
C17 C18 C13 118.4(2)
N6 C19 C20 120.4(2)
N6 C19 C24 120.8(2)
C20 C19 C24 118.8(2)
C21 C20 C19 122.0(3)
C20 C21 C22 119.5(3)
C20 C21 C29 120.3(3)
C22 C21 C29 120.2(3)
C23 C22 C21 119.0(3)
C23 C22 C30 120.8(3)
C21 C22 C30 120.2(3)
C22 C23 C24 122.5(3)
N1 C24 C23 120.9(2)
N1 C24 C19 121.0(2)
C23 C24 C19 118.1(2)
C35 C31 C32 108.2(4)
C35 C31 Ti1 72.1(2)
C32 C31 Ti1 71.8(2)
C31 C32 C33 108.3(4)
C31 C32 Ti1 74.3(2)
C33 C32 Ti1 72.1(2)
C34 C33 C32 107.3(3)
C34 C33 Ti1 73.2(2)
C32 C33 Ti1 73.18(18)
C33 C34 C35 107.6(4)
C33 C34 Ti1 72.57(18)
C35 C34 Ti1 72.92(19)
C31 C35 C34 108.6(3)
C31 C35 Ti1 74.5(2)
C34 C35 Ti1 72.4(2)
C37 C36 C40 107.8(3)
C37 C36 Ti1 72.9(2)
C40 C36 Ti1 72.2(2)
C36 C37 C38 108.2(3)
C36 C37 Ti1 73.0(2)
C38 C37 Ti1 73.5(2)
C39 C38 C37 108.0(3)
C39 C38 Ti1 71.7(2)
C37 C38 Ti1 72.21(19)
C38 C39 C40 107.5(3)
C38 C39 Ti1 74.1(2)
C40 C39 Ti1 72.6(2)
C36 C40 C39 108.6(3)
C36 C40 Ti1 73.6(2)
C39 C40 Ti1 72.8(2)
C42 C41 C45 107.7(3)
C42 C41 Ti2 72.01(19)
C45 C41 Ti2 71.89(16)
C43 C42 C41 108.6(3)
C43 C42 Ti2 73.18(18)
C41 C42 Ti2 73.79(17)
C42 C43 C44 108.1(3)
C42 C43 Ti2 72.64(19)
C44 C43 Ti2 73.12(18)
C43 C44 C45 107.7(3)
C43 C44 Ti2 72.66(19)
C45 C44 Ti2 72.12(18)
C41 C45 C44 107.8(3)
C41 C45 Ti2 73.81(19)
C44 C45 Ti2 73.24(17)
C47 C46 C50 109.2(3)
C47 C46 Ti2 72.9(2)
C50 C46 Ti2 72.5(2)
C46 C47 C48 107.6(3)
C46 C47 Ti2 73.08(19)
C48 C47 Ti2 72.4(2)
C47 C48 C49 108.2(3)
C47 C48 Ti2 73.17(18)
C49 C48 Ti2 73.86(18)
C48 C49 C50 107.6(3)
C48 C49 Ti2 71.76(18)
C50 C49 Ti2 71.82(17)
C46 C50 C49 107.4(3)
C46 C50 Ti2 73.25(19)
C49 C50 Ti2 73.67(19)
C52 C51 C55 107.8(3)
C52 C51 Ti3 72.65(19)
C55 C51 Ti3 73.5(2)
C51 C52 C53 108.0(3)
C51 C52 Ti3 73.1(2)
C53 C52 Ti3 72.5(2)
C54 C53 C52 108.0(3)
C54 C53 Ti3 73.0(2)
C52 C53 Ti3 73.0(2)
C55 C54 C53 107.9(3)
C55 C54 Ti3 73.9(2)
C53 C54 Ti3 72.6(2)
C54 C55 C51 108.3(3)
C54 C55 Ti3 72.0(2)
C51 C55 Ti3 72.26(19)
C60 C56 C57 107.5(3)
C60 C56 Ti3 73.82(17)
C57 C56 Ti3 72.17(17)
C58 C57 C56 108.4(3)
C58 C57 Ti3 72.21(16)
C56 C57 Ti3 73.27(17)
C57 C58 C59 108.0(3)
C57 C58 Ti3 73.34(18)
C59 C58 Ti3 72.76(17)
C60 C59 C58 107.3(3)
C60 C59 Ti3 74.5(2)
C58 C59 Ti3 72.30(18)
C56 C60 C59 108.7(3)
C56 C60 Ti3 72.2(2)
C59 C60 Ti3 71.10(18)
O1 C61 C63 122.3(3)
O1 C61 C62 121.4(4)
C63 C61 C62 116.3(3)
O2 C64 C66 123.8(4)
O2 C64 C65 120.4(4)
C66 C64 C65 115.8(5)
O3 C67 C68 121.1(4)
O3 C67 C69 122.0(5)
C68 C67 C69 116.9(5)
O4 C70 C72 120.9(5)
O4 C70 C71 121.2(5)
C72 C70 C71 117.8(5)
F3 B1 F2 110.1(4)
F3 B1 F4 111.5(4)
F2 B1 F4 106.4(4)
F3 B1 F1 110.0(3)
F2 B1 F1 110.0(3)
F4 B1 F1 108.8(4)
F8 B2 F6 111.7(4)
F8 B2 F7 108.0(4)
F6 B2 F7 108.0(3)
F8 B2 F5 111.4(3)
F6 B2 F5 108.9(3)
F7 B2 F5 108.7(3)
F11 B3 F10 113.0(4)
F11 B3 F12 108.5(4)
F10 B3 F12 108.3(3)
F11 B3 F9 109.5(3)
F10 B3 F9 108.0(3)
F12 B3 F9 109.4(3)

loop_
_geom_bond_atom_site_label_1
_geom_bond_atom_site_label_2
_geom_bond_distance
Ti1 N2 2.252(2)
Ti1 N1 2.276(2)
Ti1 C33 2.359(3)
Ti1 C40 2.363(4)
Ti1 C39 2.365(4)
Ti1 C34 2.367(3)
Ti1 C32 2.373(4)
Ti1 C35 2.374(3)
Ti1 C37 2.379(3)
Ti1 C36 2.381(4)
Ti1 C38 2.396(3)
Ti1 C31 2.405(4)
Ti2 N3 2.239(2)
Ti2 N4 2.242(2)
Ti2 C48 2.358(3)
Ti2 C50 2.361(3)
Ti2 C45 2.364(3)
Ti2 C42 2.365(3)
Ti2 C47 2.368(3)
Ti2 C46 2.370(3)
Ti2 C43 2.372(3)
Ti2 C44 2.378(3)
Ti2 C49 2.385(3)
Ti2 C41 2.388(3)
Ti3 N5 2.251(2)
Ti3 N6 2.277(2)
Ti3 C58 2.359(3)
Ti3 C59 2.365(3)
Ti3 C57 2.373(3)
Ti3 C53 2.375(4)
Ti3 C54 2.379(4)
Ti3 C52 2.381(4)
Ti3 C51 2.388(3)
Ti3 C56 2.388(3)
Ti3 C55 2.404(3)
Ti3 C60 2.409(3)
N1 C1 1.330(3)
N1 C24 1.373(3)
N2 C2 1.335(3)
N2 C7 1.371(3)
N3 C3 1.340(3)
N3 C12 1.375(3)
N4 C4 1.343(3)
N4 C13 1.361(3)
N5 C5 1.340(3)
N5 C18 1.369(3)
N6 C6 1.335(3)
N6 C19 1.377(3)
C1 C6 1.428(4)
C1 C2 1.455(3)
C2 C3 1.418(4)
C3 C4 1.458(4)
C4 C5 1.417(3)
C5 C6 1.449(3)
C7 C12 1.422(4)
C7 C8 1.423(4)
C8 C9 1.367(4)
C9 C10 1.438(4)
C9 C25 1.508(4)
C10 C11 1.374(4)
C10 C26 1.499(4)
C11 C12 1.421(4)
C13 C14 1.418(4)
C13 C18 1.428(4)
C14 C15 1.370(4)
C15 C16 1.446(4)
C15 C27 1.506(4)
C16 C17 1.367(4)
C16 C28 1.503(4)
C17 C18 1.426(4)
C19 C20 1.410(4)
C19 C24 1.434(4)
C20 C21 1.373(4)
C21 C22 1.439(4)
C21 C29 1.508(4)
C22 C23 1.370(4)
C22 C30 1.505(4)
C23 C24 1.416(4)
C31 C35 1.372(7)
C31 C32 1.393(5)
C32 C33 1.412(5)
C33 C34 1.392(5)
C34 C35 1.413(6)
C36 C37 1.395(5)
C36 C40 1.398(5)
C37 C38 1.408(5)
C38 C39 1.401(5)
C39 C40 1.404(6)
C41 C42 1.398(6)
C41 C45 1.401(5)
C42 C43 1.392(5)
C43 C44 1.398(5)
C44 C45 1.412(4)
C46 C47 1.386(5)
C46 C50 1.392(5)
C47 C48 1.398(6)
C48 C49 1.402(6)
C49 C50 1.408(5)
C51 C52 1.402(5)
C51 C55 1.410(5)
C52 C53 1.412(5)
C53 C54 1.403(5)
C54 C55 1.402(5)
C56 C60 1.403(6)
C56 C57 1.414(5)
C57 C58 1.402(5)
C58 C59 1.418(4)
C59 C60 1.412(5)
O1 C61 1.230(4)
C61 C63 1.475(5)
C61 C62 1.483(5)
O2 C64 1.198(4)
C64 C66 1.463(6)
C64 C65 1.463(6)
O3 C67 1.208(6)
C67 C68 1.456(7)
C67 C69 1.463(6)
O4 C70 1.186(6)
C70 C72 1.487(7)
C70 C71 1.489(6)
B1 F3 1.339(5)
B1 F2 1.366(5)
B1 F4 1.382(5)
B1 F1 1.392(5)
B2 F8 1.356(5)
B2 F6 1.358(5)
B2 F7 1.384(6)
B2 F5 1.399(4)
B3 F11 1.351(4)
B3 F10 1.360(5)
B3 F12 1.394(5)
B3 F9 1.397(4)

loop_
_geom_torsion_atom_site_label_1
_geom_torsion_atom_site_label_2
_geom_torsion_atom_site_label_3
_geom_torsion_atom_site_label_4
_geom_torsion
N2 Ti1 N1 C1 -1.25(19)
C33 Ti1 N1 C1 124.3(2)
C40 Ti1 N1 C1 -121.9(2)
C39 Ti1 N1 C1 -138.0(2)
C34 Ti1 N1 C1 128.7(2)
C32 Ti1 N1 C1 90.9(2)
C35 Ti1 N1 C1 86.0(3)
C37 Ti1 N1 C1 -81.8(2)
C36 Ti1 N1 C1 -79.3(2)
C38 Ti1 N1 C1 -114.1(2)
C31 Ti1 N1 C1 69.0(2)
N2 Ti1 N1 C24 176.1(3)
C33 Ti1 N1 C24 -58.3(3)
C40 Ti1 N1 C24 55.5(3)
C39 Ti1 N1 C24 39.3(3)
C34 Ti1 N1 C24 -53.9(3)
C32 Ti1 N1 C24 -91.7(3)
C35 Ti1 N1 C24 -96.6(3)
C37 Ti1 N1 C24 95.6(3)
C36 Ti1 N1 C24 98.1(3)
C38 Ti1 N1 C24 63.3(3)
C31 Ti1 N1 C24 -113.7(3)
N1 Ti1 N2 C2 2.36(19)
C33 Ti1 N2 C2 -75.5(2)
C40 Ti1 N2 C2 134.6(2)
C39 Ti1 N2 C2 92.7(3)
C34 Ti1 N2 C2 -118.1(2)
C32 Ti1 N2 C2 -76.7(2)
C35 Ti1 N2 C2 -132.3(2)
C37 Ti1 N2 C2 94.7(2)
C36 Ti1 N2 C2 127.9(2)
C38 Ti1 N2 C2 73.2(2)
C31 Ti1 N2 C2 -108.4(2)
N1 Ti1 N2 C7 177.7(3)
C33 Ti1 N2 C7 99.9(3)
C40 Ti1 N2 C7 -50.0(3)
C39 Ti1 N2 C7 -91.9(3)
C34 Ti1 N2 C7 57.3(3)
C32 Ti1 N2 C7 98.7(2)
C35 Ti1 N2 C7 43.1(3)
C37 Ti1 N2 C7 -89.9(2)
C36 Ti1 N2 C7 -56.8(2)
C38 Ti1 N2 C7 -111.4(2)
C31 Ti1 N2 C7 67.0(3)
N4 Ti2 N3 C3 -0.21(18)
C48 Ti2 N3 C3 -101.4(3)
C50 Ti2 N3 C3 -87.9(2)
C45 Ti2 N3 C3 79.6(2)
C42 Ti2 N3 C3 134.6(2)
C47 Ti2 N3 C3 -135.2(2)
C46 Ti2 N3 C3 -122.3(2)
C43 Ti2 N3 C3 115.6(2)
C44 Ti2 N3 C3 75.0(2)
C49 Ti2 N3 C3 -72.2(2)
C41 Ti2 N3 C3 113.0(2)
N4 Ti2 N3 C12 -178.8(2)
C48 Ti2 N3 C12 80.0(3)
C50 Ti2 N3 C12 93.5(2)
C45 Ti2 N3 C12 -99.0(2)
C42 Ti2 N3 C12 -44.0(3)
C47 Ti2 N3 C12 46.2(3)
C46 Ti2 N3 C12 59.0(2)
C43 Ti2 N3 C12 -63.0(3)
C44 Ti2 N3 C12 -103.7(2)
C49 Ti2 N3 C12 109.2(2)
C41 Ti2 N3 C12 -65.6(2)
N3 Ti2 N4 C4 -0.05(18)
C48 Ti2 N4 C4 135.7(2)
C50 Ti2 N4 C4 82.4(2)
C45 Ti2 N4 C4 -89.8(2)
C42 Ti2 N4 C4 -94.6(2)
C47 Ti2 N4 C4 111.2(2)
C46 Ti2 N4 C4 74.0(2)
C43 Ti2 N4 C4 -132.6(2)
C44 Ti2 N4 C4 -124.1(2)
C49 Ti2 N4 C4 116.7(2)
C41 Ti2 N4 C4 -71.0(2)
N3 Ti2 N4 C13 -179.2(2)
C48 Ti2 N4 C13 -43.5(3)
C50 Ti2 N4 C13 -96.8(2)
C45 Ti2 N4 C13 91.0(2)
C42 Ti2 N4 C13 86.2(3)
C47 Ti2 N4 C13 -67.9(3)
C46 Ti2 N4 C13 -105.2(2)
C43 Ti2 N4 C13 48.2(3)
C44 Ti2 N4 C13 56.7(2)
C49 Ti2 N4 C13 -62.5(2)
C41 Ti2 N4 C13 109.8(2)
N6 Ti3 N5 C5 2.12(19)
C58 Ti3 N5 C5 -74.6(2)
C59 Ti3 N5 C5 -79.7(2)
C57 Ti3 N5 C5 -115.3(2)
C53 Ti3 N5 C5 134.6(2)
C54 Ti3 N5 C5 93.4(3)
C52 Ti3 N5 C5 127.1(2)
C51 Ti3 N5 C5 93.7(2)
C56 Ti3 N5 C5 -134.9(2)
C55 Ti3 N5 C5 72.9(2)
C60 Ti3 N5 C5 -113.3(2)
N6 Ti3 N5 C18 177.6(3)
C58 Ti3 N5 C18 101.0(2)
C59 Ti3 N5 C18 95.8(2)
C57 Ti3 N5 C18 60.2(3)
C53 Ti3 N5 C18 -49.8(3)
C54 Ti3 N5 C18 -91.0(3)
C52 Ti3 N5 C18 -57.4(2)
C51 Ti3 N5 C18 -90.8(2)
C56 Ti3 N5 C18 40.6(3)
C55 Ti3 N5 C18 -111.6(2)
C60 Ti3 N5 C18 62.2(2)
N5 Ti3 N6 C6 -0.63(19)
C58 Ti3 N6 C6 122.8(2)
C59 Ti3 N6 C6 88.3(2)
C57 Ti3 N6 C6 131.7(2)
C53 Ti3 N6 C6 -120.6(2)
C54 Ti3 N6 C6 -137.5(2)
C52 Ti3 N6 C6 -78.2(2)
C51 Ti3 N6 C6 -81.6(2)
C56 Ti3 N6 C6 92.1(2)
C55 Ti3 N6 C6 -114.3(2)
C60 Ti3 N6 C6 69.2(2)
N5 Ti3 N6 C19 176.3(3)
C58 Ti3 N6 C19 -60.2(2)
C59 Ti3 N6 C19 -94.8(2)
C57 Ti3 N6 C19 -51.4(3)
C53 Ti3 N6 C19 56.3(3)
C54 Ti3 N6 C19 39.5(3)
C52 Ti3 N6 C19 98.7(2)
C51 Ti3 N6 C19 95.3(2)
C56 Ti3 N6 C19 -91.0(3)
C55 Ti3 N6 C19 62.6(2)
C60 Ti3 N6 C19 -113.8(2)
C24 N1 C1 C6 2.3(4)
Ti1 N1 C1 C6 180.0(2)
C24 N1 C1 C2 -177.6(3)
Ti1 N1 C1 C2 0.1(3)
C7 N2 C2 C3 0.8(4)
Ti1 N2 C2 C3 176.6(2)
C7 N2 C2 C1 -179.1(2)
Ti1 N2 C2 C1 -3.2(3)
N1 C1 C2 N2 2.1(4)
C6 C1 C2 N2 -177.8(2)
N1 C1 C2 C3 -177.7(3)
C6 C1 C2 C3 2.4(4)
C12 N3 C3 C2 0.1(4)
Ti2 N3 C3 C2 -178.7(2)
C12 N3 C3 C4 179.2(2)
Ti2 N3 C3 C4 0.4(3)
N2 C2 C3 N3 -0.8(4)
C1 C2 C3 N3 179.0(3)
N2 C2 C3 C4 -179.9(2)
C1 C2 C3 C4 -0.1(4)
C13 N4 C4 C5 -1.3(4)
Ti2 N4 C4 C5 179.4(2)
C13 N4 C4 C3 179.6(2)
Ti2 N4 C4 C3 0.3(3)
N3 C3 C4 N4 -0.5(4)
C2 C3 C4 N4 178.7(2)
N3 C3 C4 C5 -179.6(2)
C2 C3 C4 C5 -0.5(4)
C18 N5 C5 C4 0.3(4)
Ti3 N5 C5 C4 176.3(2)
C18 N5 C5 C6 -179.4(2)
Ti3 N5 C5 C6 -3.3(3)
N4 C4 C5 N5 0.0(4)
C3 C4 C5 N5 179.1(2)
N4 C4 C5 C6 179.7(3)
C3 C4 C5 C6 -1.2(4)
C19 N6 C6 C1 1.5(4)
Ti3 N6 C6 C1 178.8(2)
C19 N6 C6 C5 -178.1(3)
Ti3 N6 C6 C5 -0.8(3)
N1 C1 C6 N6 -3.6(4)
C2 C1 C6 N6 176.3(3)
N1 C1 C6 C5 176.0(3)
C2 C1 C6 C5 -4.1(4)
N5 C5 C6 N6 2.9(4)
C4 C5 C6 N6 -176.8(3)
N5 C5 C6 C1 -176.8(2)
C4 C5 C6 C1 3.5(4)
C2 N2 C7 C12 0.0(4)
Ti1 N2 C7 C12 -175.3(2)
C2 N2 C7 C8 178.5(3)
Ti1 N2 C7 C8 3.2(4)
N2 C7 C8 C9 -177.1(3)
C12 C7 C8 C9 1.5(5)
C7 C8 C9 C10 -1.1(5)
C7 C8 C9 C25 178.9(3)
C8 C9 C10 C11 0.2(5)
C25 C9 C10 C11 -179.8(3)
C8 C9 C10 C26 -178.3(3)
C25 C9 C10 C26 1.7(5)
C9 C10 C11 C12 0.4(5)
C26 C10 C11 C12 178.9(3)
C3 N3 C12 C11 -177.6(2)
Ti2 N3 C12 C11 0.9(4)
C3 N3 C12 C7 0.6(4)
Ti2 N3 C12 C7 179.23(19)
C10 C11 C12 N3 178.3(3)
C10 C11 C12 C7 0.0(4)
N2 C7 C12 N3 -0.7(4)
C8 C7 C12 N3 -179.2(3)
N2 C7 C12 C11 177.6(3)
C8 C7 C12 C11 -0.9(4)
C4 N4 C13 C14 -177.2(2)
Ti2 N4 C13 C14 2.0(4)
C4 N4 C13 C18 2.2(4)
Ti2 N4 C13 C18 -178.63(19)
N4 C13 C14 C15 177.7(3)
C18 C13 C14 C15 -1.7(4)
C13 C14 C15 C16 1.7(4)
C13 C14 C15 C27 -178.2(3)
C14 C15 C16 C17 -0.1(4)
C27 C15 C16 C17 179.8(3)
C14 C15 C16 C28 -178.7(3)
C27 C15 C16 C28 1.2(4)
C15 C16 C17 C18 -1.5(5)
C28 C16 C17 C18 177.1(3)
C5 N5 C18 C17 178.0(3)
Ti3 N5 C18 C17 2.5(4)
C5 N5 C18 C13 0.6(4)
Ti3 N5 C18 C13 -174.8(2)
C16 C17 C18 N5 -175.9(3)
C16 C17 C18 C13 1.5(4)
N4 C13 C18 N5 -1.9(4)
C14 C13 C18 N5 177.5(3)
N4 C13 C18 C17 -179.3(3)
C14 C13 C18 C17 0.1(4)
C6 N6 C19 C20 -178.9(3)
Ti3 N6 C19 C20 4.2(4)
C6 N6 C19 C24 1.5(4)
Ti3 N6 C19 C24 -175.4(2)
N6 C19 C20 C21 -179.5(3)
C24 C19 C20 C21 0.1(5)
C19 C20 C21 C22 0.9(5)
C19 C20 C21 C29 -178.9(3)
C20 C21 C22 C23 -0.3(5)
C29 C21 C22 C23 179.5(3)
C20 C21 C22 C30 178.8(3)
C29 C21 C22 C30 -1.4(5)
C21 C22 C23 C24 -1.4(5)
C30 C22 C23 C24 179.5(3)
C1 N1 C24 C23 -179.9(3)
Ti1 N1 C24 C23 2.8(4)
C1 N1 C24 C19 0.7(4)
Ti1 N1 C24 C19 -176.6(2)
C22 C23 C24 N1 -176.9(3)
C22 C23 C24 C19 2.4(5)
N6 C19 C24 N1 -2.7(4)
C20 C19 C24 N1 177.6(3)
N6 C19 C24 C23 177.9(3)
C20 C19 C24 C23 -1.7(4)
N2 Ti1 C31 C35 -133.5(2)
N1 Ti1 C31 C35 158.0(2)
C33 Ti1 C31 C35 79.1(2)
C40 Ti1 C31 C35 -13.0(3)
C39 Ti1 C31 C35 23.6(4)
C34 Ti1 C31 C35 37.9(2)
C32 Ti1 C31 C35 116.9(3)
C37 Ti1 C31 C35 -87.3(3)
C36 Ti1 C31 C35 -53.2(3)
N2 Ti1 C31 C32 109.6(2)
N1 Ti1 C31 C32 41.2(2)
C33 Ti1 C31 C32 -37.8(2)
C40 Ti1 C31 C32 -129.8(2)
C39 Ti1 C31 C32 -93.2(3)
C34 Ti1 C31 C32 -79.0(2)
C35 Ti1 C31 C32 -116.9(3)
C37 Ti1 C31 C32 155.8(2)
C36 Ti1 C31 C32 -170.1(2)
C35 C31 C32 C33 1.3(4)
Ti1 C31 C32 C33 64.6(2)
C35 C31 C32 Ti1 -63.3(3)
N2 Ti1 C32 C31 -66.2(2)
N1 Ti1 C32 C31 -139.7(3)
C33 Ti1 C32 C31 115.6(3)
C40 Ti1 C32 C31 74.7(3)
C39 Ti1 C32 C31 123.3(3)
C34 Ti1 C32 C31 78.0(3)
C35 Ti1 C32 C31 36.1(2)
C37 Ti1 C32 C31 -105.9(6)
C36 Ti1 C32 C31 20.4(4)
C38 Ti1 C32 C31 172.6(3)
N2 Ti1 C32 C33 178.18(19)
N1 Ti1 C32 C33 104.6(2)
C40 Ti1 C32 C33 -40.9(3)
C39 Ti1 C32 C33 7.7(3)
C34 Ti1 C32 C33 -37.7(2)
C35 Ti1 C32 C33 -79.5(2)
C37 Ti1 C32 C33 138.5(5)
C36 Ti1 C32 C33 -95.2(3)
C38 Ti1 C32 C33 56.9(3)
C31 Ti1 C32 C33 -115.6(3)
C31 C32 C33 C34 -0.3(4)
Ti1 C32 C33 C34 65.7(2)
C31 C32 C33 Ti1 -66.1(2)
N2 Ti1 C33 C34 -116.8(2)
N1 Ti1 C33 C34 173.5(3)
C40 Ti1 C33 C34 37.2(3)
C39 Ti1 C33 C34 71.2(3)
C32 Ti1 C33 C34 -114.6(3)
C35 Ti1 C33 C34 -37.7(3)
C37 Ti1 C33 C34 85.6(3)
C36 Ti1 C33 C34 25.0(3)
C38 Ti1 C33 C34 98.3(3)
C31 Ti1 C33 C34 -77.7(3)
N2 Ti1 C33 C32 -2.2(2)
N1 Ti1 C33 C32 -71.9(2)
C40 Ti1 C33 C32 151.7(2)
C39 Ti1 C33 C32 -174.2(2)
C34 Ti1 C33 C32 114.6(3)
C35 Ti1 C33 C32 76.8(3)
C37 Ti1 C33 C32 -159.8(3)
C36 Ti1 C33 C32 139.5(2)
C38 Ti1 C33 C32 -147.1(2)
C31 Ti1 C33 C32 36.8(2)
C32 C33 C34 C35 -0.7(4)
Ti1 C33 C34 C35 65.0(3)
C32 C33 C34 Ti1 -65.7(2)
N2 Ti1 C34 C33 90.2(3)
N1 Ti1 C34 C33 -7.8(3)
C40 Ti1 C34 C33 -144.1(3)
C39 Ti1 C34 C33 -109.9(3)
C32 Ti1 C34 C33 38.2(2)
C35 Ti1 C34 C33 115.4(4)
C37 Ti1 C34 C33 -140.5(2)
C36 Ti1 C34 C33 -163.5(2)
C38 Ti1 C34 C33 -102.1(2)
C31 Ti1 C34 C33 79.0(3)
N2 Ti1 C34 C35 -25.1(3)
N1 Ti1 C34 C35 -123.2(3)
C33 Ti1 C34 C35 -115.4(4)
C40 Ti1 C34 C35 100.5(3)
C39 Ti1 C34 C35 134.8(3)
C32 Ti1 C34 C35 -77.2(3)
C37 Ti1 C34 C35 104.1(3)
C36 Ti1 C34 C35 81.1(3)
C38 Ti1 C34 C35 142.5(3)
C31 Ti1 C34 C35 -36.4(3)
C32 C31 C35 C34 -1.8(4)
Ti1 C31 C35 C34 -64.9(3)
C32 C31 C35 Ti1 63.1(2)
C33 C34 C35 C31 1.6(4)
Ti1 C34 C35 C31 66.3(3)
C33 C34 C35 Ti1 -64.8(2)
N2 Ti1 C35 C31 45.6(2)
N1 Ti1 C35 C31 -30.9(3)
C33 Ti1 C35 C31 -78.5(2)
C40 Ti1 C35 C31 168.8(2)
C39 Ti1 C35 C31 -164.7(2)
C34 Ti1 C35 C31 -115.8(4)
C32 Ti1 C35 C31 -36.7(2)
C37 Ti1 C35 C31 132.0(2)
C36 Ti1 C35 C31 136.7(2)
C38 Ti1 C35 C31 -177.1(2)
N2 Ti1 C35 C34 161.3(3)
N1 Ti1 C35 C34 84.8(3)
C33 Ti1 C35 C34 37.3(2)
C40 Ti1 C35 C34 -75.5(3)
C39 Ti1 C35 C34 -48.9(3)
C32 Ti1 C35 C34 79.1(3)
C37 Ti1 C35 C34 -112.2(3)
C36 Ti1 C35 C34 -107.5(3)
C38 Ti1 C35 C34 -61.4(3)
C31 Ti1 C35 C34 115.8(4)
N2 Ti1 C36 C37 -74.24(19)
N1 Ti1 C36 C37 -4.4(2)
C33 Ti1 C36 C37 136.8(2)
C40 Ti1 C36 C37 115.8(3)
C39 Ti1 C36 C37 78.5(2)
C34 Ti1 C36 C37 151.2(2)
C32 Ti1 C36 C37 -160.7(3)
C35 Ti1 C36 C37 -174.0(2)
C38 Ti1 C36 C37 37.45(19)
C31 Ti1 C36 C37 -147.4(2)
N2 Ti1 C36 C40 170.0(2)
N1 Ti1 C36 C40 -120.2(2)
C33 Ti1 C36 C40 21.0(3)
C39 Ti1 C36 C40 -37.3(2)
C34 Ti1 C36 C40 35.5(3)
C32 Ti1 C36 C40 83.5(3)
C35 Ti1 C36 C40 70.2(3)
C37 Ti1 C36 C40 -115.8(3)
C38 Ti1 C36 C40 -78.3(2)
C31 Ti1 C36 C40 96.8(2)
C40 C36 C37 C38 -1.4(4)
Ti1 C36 C37 C38 -65.6(3)
C40 C36 C37 Ti1 64.2(3)
N2 Ti1 C37 C36 102.9(2)
N1 Ti1 C37 C36 176.37(19)
C33 Ti1 C37 C36 -95.9(3)
C40 Ti1 C37 C36 -37.3(2)
C39 Ti1 C37 C36 -78.8(2)
C34 Ti1 C37 C36 -41.5(3)
C32 Ti1 C37 C36 143.2(5)
C35 Ti1 C37 C36 8.2(3)
C38 Ti1 C37 C36 -115.5(3)
C31 Ti1 C37 C36 57.7(3)
N2 Ti1 C37 C38 -141.6(2)
N1 Ti1 C37 C38 -68.1(2)
C33 Ti1 C37 C38 19.6(4)
C40 Ti1 C37 C38 78.2(2)
C39 Ti1 C37 C38 36.7(2)
C34 Ti1 C37 C38 74.0(3)
C32 Ti1 C37 C38 -101.3(5)
C35 Ti1 C37 C38 123.7(3)
C36 Ti1 C37 C38 115.5(3)
C31 Ti1 C37 C38 173.2(3)
C36 C37 C38 C39 2.1(4)
Ti1 C37 C38 C39 -63.2(3)
C36 C37 C38 Ti1 65.3(2)
N2 Ti1 C38 C39 156.6(2)
N1 Ti1 C38 C39 -135.2(2)
C33 Ti1 C38 C39 -53.5(3)
C40 Ti1 C38 C39 38.1(2)
C34 Ti1 C38 C39 -13.8(3)
C32 Ti1 C38 C39 -87.2(3)
C35 Ti1 C38 C39 21.2(3)
C37 Ti1 C38 C39 116.6(3)
C36 Ti1 C38 C39 79.4(2)
N2 Ti1 C38 C37 40.0(2)
N1 Ti1 C38 C37 108.2(2)
C33 Ti1 C38 C37 -170.1(2)
C40 Ti1 C38 C37 -78.5(2)
C39 Ti1 C38 C37 -116.6(3)
C34 Ti1 C38 C37 -130.4(2)
C32 Ti1 C38 C37 156.3(2)
C35 Ti1 C38 C37 -95.4(3)
C36 Ti1 C38 C37 -37.2(2)
C37 C38 C39 C40 -2.0(4)
Ti1 C38 C39 C40 -65.5(3)
C37 C38 C39 Ti1 63.5(3)
N2 Ti1 C39 C38 -34.4(3)
N1 Ti1 C39 C38 44.7(2)
C33 Ti1 C39 C38 135.7(2)
C40 Ti1 C39 C38 -114.6(3)
C34 Ti1 C39 C38 168.0(2)
C32 Ti1 C39 C38 131.3(2)
C35 Ti1 C39 C38 -166.6(2)
C37 Ti1 C39 C38 -36.8(2)
C36 Ti1 C39 C38 -77.6(2)
C31 Ti1 C39 C38 179.9(2)
N2 Ti1 C39 C40 80.1(3)
N1 Ti1 C39 C40 159.3(2)
C33 Ti1 C39 C40 -109.7(2)
C34 Ti1 C39 C40 -77.5(2)
C32 Ti1 C39 C40 -114.2(2)
C35 Ti1 C39 C40 -52.0(3)
C37 Ti1 C39 C40 77.8(2)
C36 Ti1 C39 C40 37.0(2)
C38 Ti1 C39 C40 114.6(3)
C31 Ti1 C39 C40 -65.6(3)
C37 C36 C40 C39 0.2(5)
Ti1 C36 C40 C39 64.9(3)
C37 C36 C40 Ti1 -64.7(3)
C38 C39 C40 C36 1.1(5)
Ti1 C39 C40 C36 -65.4(3)
C38 C39 C40 Ti1 66.5(3)
N2 Ti1 C40 C36 -12.0(3)
N1 Ti1 C40 C36 87.4(2)
C33 Ti1 C40 C36 -166.1(2)
C39 Ti1 C40 C36 116.0(3)
C34 Ti1 C40 C36 -145.9(2)
C32 Ti1 C40 C36 -143.1(2)
C35 Ti1 C40 C36 -111.8(2)
C37 Ti1 C40 C36 37.1(2)
C38 Ti1 C40 C36 78.3(2)
C31 Ti1 C40 C36 -104.7(2)
N2 Ti1 C40 C39 -128.0(2)
N1 Ti1 C40 C39 -28.7(3)
C33 Ti1 C40 C39 77.9(2)
C34 Ti1 C40 C39 98.1(2)
C32 Ti1 C40 C39 100.9(3)
C35 Ti1 C40 C39 132.2(2)
C37 Ti1 C40 C39 -79.0(2)
C36 Ti1 C40 C39 -116.0(3)
C38 Ti1 C40 C39 -37.7(2)
C31 Ti1 C40 C39 139.3(2)
N3 Ti2 C41 C42 140.6(2)
N4 Ti2 C41 C42 -150.5(2)
C48 Ti2 C41 C42 -7.1(3)
C50 Ti2 C41 C42 94.8(3)
C45 Ti2 C41 C42 -116.3(3)
C47 Ti2 C41 C42 27.8(3)
C46 Ti2 C41 C42 65.9(3)
C43 Ti2 C41 C42 -37.2(2)
C44 Ti2 C41 C42 -78.3(2)
C49 Ti2 C41 C42 -13.7(8)
N3 Ti2 C41 C45 -103.1(2)
N4 Ti2 C41 C45 -34.2(2)
C48 Ti2 C41 C45 109.1(2)
C50 Ti2 C41 C45 -148.9(2)
C42 Ti2 C41 C45 116.3(3)
C47 Ti2 C41 C45 144.1(2)
C46 Ti2 C41 C45 -177.82(18)
C43 Ti2 C41 C45 79.1(2)
C44 Ti2 C41 C45 37.97(18)
C49 Ti2 C41 C45 102.6(7)
C45 C41 C42 C43 2.0(4)
Ti2 C41 C42 C43 65.4(2)
C45 C41 C42 Ti2 -63.5(2)
N3 Ti2 C42 C43 -155.5(2)
N4 Ti2 C42 C43 -73.1(3)
C48 Ti2 C42 C43 59.1(2)
C50 Ti2 C42 C43 111.4(3)
C45 Ti2 C42 C43 -78.8(2)
C47 Ti2 C42 C43 89.4(2)
C46 Ti2 C42 C43 117.2(2)
C44 Ti2 C42 C43 -37.2(2)
C49 Ti2 C42 C43 60.5(3)
C41 Ti2 C42 C43 -115.8(3)
N3 Ti2 C42 C41 -39.7(2)
N4 Ti2 C42 C41 42.7(3)
C48 Ti2 C42 C41 174.8(2)
C50 Ti2 C42 C41 -132.8(2)
C45 Ti2 C42 C41 37.0(2)
C47 Ti2 C42 C41 -154.8(2)
C46 Ti2 C42 C41 -127.1(2)
C43 Ti2 C42 C41 115.8(3)
C44 Ti2 C42 C41 78.6(2)
C49 Ti2 C42 C41 176.3(2)
C41 C42 C43 C44 -0.8(4)
Ti2 C42 C43 C44 65.0(2)
C41 C42 C43 Ti2 -65.8(2)
N3 Ti2 C43 C42 34.2(3)
N4 Ti2 C43 C42 130.9(2)
C48 Ti2 C43 C42 -121.7(3)
C50 Ti2 C43 C42 -109.1(3)
C45 Ti2 C43 C42 78.3(2)
C47 Ti2 C43 C42 -87.2(2)
C46 Ti2 C43 C42 -75.1(2)
C44 Ti2 C43 C42 115.8(3)
C49 Ti2 C43 C42 -138.0(2)
C41 Ti2 C43 C42 37.2(2)
N3 Ti2 C43 C44 -81.7(2)
N4 Ti2 C43 C44 15.1(2)
C48 Ti2 C43 C44 122.4(2)
C50 Ti2 C43 C44 135.1(2)
C45 Ti2 C43 C44 -37.48(17)
C42 Ti2 C43 C44 -115.8(3)
C47 Ti2 C43 C44 157.0(2)
C46 Ti2 C43 C44 169.07(17)
C49 Ti2 C43 C44 106.2(2)
C41 Ti2 C43 C44 -78.6(2)
C42 C43 C44 C45 -0.6(4)
Ti2 C43 C44 C45 64.1(2)
C42 C43 C44 Ti2 -64.7(2)
N3 Ti2 C44 C43 124.08(19)
N4 Ti2 C44 C43 -166.8(2)
C48 Ti2 C44 C43 -58.4(2)
C50 Ti2 C44 C43 -94.5(3)
C45 Ti2 C44 C43 115.8(3)
C42 Ti2 C44 C43 37.1(2)
C47 Ti2 C44 C43 -25.7(2)
C46 Ti2 C44 C43 -19.8(3)
C49 Ti2 C44 C43 -90.4(2)
C41 Ti2 C44 C43 78.2(2)
N3 Ti2 C44 C45 8.3(2)
N4 Ti2 C44 C45 77.37(17)
C48 Ti2 C44 C45 -174.25(19)
C50 Ti2 C44 C45 149.7(2)
C42 Ti2 C44 C45 -78.7(2)
C47 Ti2 C44 C45 -141.50(18)
C46 Ti2 C44 C45 -135.6(2)
C43 Ti2 C44 C45 -115.8(3)
C49 Ti2 C44 C45 153.76(18)
C41 Ti2 C44 C45 -37.59(18)
C42 C41 C45 C44 -2.3(4)
Ti2 C41 C45 C44 -65.9(2)
C42 C41 C45 Ti2 63.5(2)
C43 C44 C45 C41 1.8(3)
Ti2 C44 C45 C41 66.3(2)
C43 C44 C45 Ti2 -64.4(2)
N3 Ti2 C45 C41 72.2(2)
N4 Ti2 C45 C41 147.1(2)
C48 Ti2 C45 C41 -106.8(2)
C50 Ti2 C45 C41 119.2(4)
C42 Ti2 C45 C41 -36.9(2)
C47 Ti2 C45 C41 -55.2(3)
C46 Ti2 C45 C41 4.6(4)
C43 Ti2 C45 C41 -77.8(2)
C44 Ti2 C45 C41 -114.8(3)
C49 Ti2 C45 C41 -160.1(3)
N3 Ti2 C45 C44 -172.94(18)
N4 Ti2 C45 C44 -98.07(18)
C48 Ti2 C45 C44 8.0(3)
C50 Ti2 C45 C44 -125.9(4)
C42 Ti2 C45 C44 78.0(2)
C47 Ti2 C45 C44 59.6(3)
C46 Ti2 C45 C44 119.4(3)
C43 Ti2 C45 C44 37.01(18)
C49 Ti2 C45 C44 -45.2(3)
C41 Ti2 C45 C44 114.8(3)
N3 Ti2 C46 C47 -159.1(2)
N4 Ti2 C46 C47 132.2(2)
C48 Ti2 C46 C47 37.7(2)
C50 Ti2 C46 C47 117.2(3)
C45 Ti2 C46 C47 -90.9(3)
C42 Ti2 C46 C47 -55.9(2)
C43 Ti2 C46 C47 -21.8(2)
C44 Ti2 C46 C47 -9.5(3)
C49 Ti2 C46 C47 79.1(2)
C41 Ti2 C46 C47 -87.8(2)
N3 Ti2 C46 C50 83.7(2)
N4 Ti2 C46 C50 15.0(2)
C48 Ti2 C46 C50 -79.6(2)
C45 Ti2 C46 C50 151.9(2)
C42 Ti2 C46 C50 -173.1(2)
C47 Ti2 C46 C50 -117.2(3)
C43 Ti2 C46 C50 -139.1(2)
C44 Ti2 C46 C50 -126.8(2)
C49 Ti2 C46 C50 -38.2(2)
C41 Ti2 C46 C50 154.96(19)
C50 C46 C47 C48 -0.8(4)
Ti2 C46 C47 C48 -64.7(2)
C50 C46 C47 Ti2 63.9(2)
N3 Ti2 C47 C46 23.2(2)
N4 Ti2 C47 C46 -71.4(3)
C48 Ti2 C47 C46 -115.3(3)
C50 Ti2 C47 C46 -36.50(19)
C45 Ti2 C47 C46 141.6(2)
C42 Ti2 C47 C46 126.2(2)
C43 Ti2 C47 C46 160.5(2)
C44 Ti2 C47 C46 174.69(18)
C49 Ti2 C47 C46 -77.9(2)
C41 Ti2 C47 C46 110.9(2)
N3 Ti2 C47 C48 138.5(2)
N4 Ti2 C47 C48 43.9(3)
C50 Ti2 C47 C48 78.8(2)
C45 Ti2 C47 C48 -103.1(3)
C42 Ti2 C47 C48 -118.5(3)
C46 Ti2 C47 C48 115.3(3)
C43 Ti2 C47 C48 -84.1(2)
C44 Ti2 C47 C48 -70.0(2)
C49 Ti2 C47 C48 37.5(2)
C41 Ti2 C47 C48 -133.8(2)
C46 C47 C48 C49 -1.0(4)
Ti2 C47 C48 C49 -66.1(2)
C46 C47 C48 Ti2 65.1(2)
N3 Ti2 C48 C47 -62.4(3)
N4 Ti2 C48 C47 -149.9(2)
C50 Ti2 C48 C47 -78.2(2)
C45 Ti2 C48 C47 116.2(2)
C42 Ti2 C48 C47 62.8(3)
C46 Ti2 C48 C47 -37.2(2)
C43 Ti2 C48 C47 91.9(2)
C44 Ti2 C48 C47 120.8(2)
C49 Ti2 C48 C47 -115.3(3)
C41 Ti2 C48 C47 66.9(3)
N3 Ti2 C48 C49 52.9(3)
N4 Ti2 C48 C49 -34.6(2)
C50 Ti2 C48 C49 37.1(2)
C45 Ti2 C48 C49 -128.5(2)
C42 Ti2 C48 C49 178.1(2)
C47 Ti2 C48 C49 115.3(3)
C46 Ti2 C48 C49 78.1(2)
C43 Ti2 C48 C49 -152.8(2)
C44 Ti2 C48 C49 -123.9(2)
C41 Ti2 C48 C49 -177.8(2)
C47 C48 C49 C50 2.3(4)
Ti2 C48 C49 C50 -63.3(2)
C47 C48 C49 Ti2 65.6(2)
N3 Ti2 C49 C48 -144.5(2)
N4 Ti2 C49 C48 147.0(2)
C50 Ti2 C49 C48 -116.3(3)
C45 Ti2 C49 C48 94.2(3)
C42 Ti2 C49 C48 -2.6(3)
C47 Ti2 C49 C48 -37.5(2)
C46 Ti2 C49 C48 -78.4(2)
C43 Ti2 C49 C48 29.5(3)
C44 Ti2 C49 C48 67.1(2)
C41 Ti2 C49 C48 8.2(8)
N3 Ti2 C49 C50 -28.2(2)
N4 Ti2 C49 C50 -96.8(2)
C48 Ti2 C49 C50 116.3(3)
C45 Ti2 C49 C50 -149.5(2)
C42 Ti2 C49 C50 113.7(2)
C47 Ti2 C49 C50 78.7(2)
C46 Ti2 C49 C50 37.8(2)
C43 Ti2 C49 C50 145.8(2)
C44 Ti2 C49 C50 -176.63(19)
C41 Ti2 C49 C50 124.5(7)
C47 C46 C50 C49 2.2(4)
Ti2 C46 C50 C49 66.3(2)
C47 C46 C50 Ti2 -64.1(2)
C48 C49 C50 C46 -2.7(4)
Ti2 C49 C50 C46 -66.0(2)
C48 C49 C50 Ti2 63.3(2)
N3 Ti2 C50 C46 -91.8(2)
N4 Ti2 C50 C46 -166.9(2)
C48 Ti2 C50 C46 77.5(2)
C45 Ti2 C50 C46 -139.4(4)
C42 Ti2 C50 C46 10.0(3)
C47 Ti2 C50 C46 36.3(2)
C43 Ti2 C50 C46 62.5(3)
C44 Ti2 C50 C46 120.8(3)
C49 Ti2 C50 C46 114.4(3)
C41 Ti2 C50 C46 -46.8(3)
N3 Ti2 C50 C49 153.8(2)
N4 Ti2 C50 C49 78.8(2)
C48 Ti2 C50 C49 -36.9(2)
C45 Ti2 C50 C49 106.2(4)
C42 Ti2 C50 C49 -104.4(3)
C47 Ti2 C50 C49 -78.1(2)
C46 Ti2 C50 C49 -114.4(3)
C43 Ti2 C50 C49 -51.9(3)
C44 Ti2 C50 C49 6.4(4)
C41 Ti2 C50 C49 -161.2(3)
N5 Ti3 C51 C52 101.57(19)
N6 Ti3 C51 C52 174.94(19)
C58 Ti3 C51 C52 -103.1(3)
C59 Ti3 C51 C52 129.8(4)
C57 Ti3 C51 C52 -48.2(3)
C53 Ti3 C51 C52 -37.5(2)
C54 Ti3 C51 C52 -78.6(2)
C56 Ti3 C51 C52 0.5(3)
C55 Ti3 C51 C52 -115.2(3)
C60 Ti3 C51 C52 49.5(3)
N5 Ti3 C51 C55 -143.2(2)
N6 Ti3 C51 C55 -69.9(2)
C58 Ti3 C51 C55 12.1(4)
C59 Ti3 C51 C55 -115.0(5)
C57 Ti3 C51 C55 67.0(3)
C53 Ti3 C51 C55 77.7(2)
C54 Ti3 C51 C55 36.6(2)
C52 Ti3 C51 C55 115.2(3)
C56 Ti3 C51 C55 115.8(2)
C60 Ti3 C51 C55 164.7(2)
C55 C51 C52 C53 -1.1(4)
Ti3 C51 C52 C53 64.6(3)
C55 C51 C52 Ti3 -65.7(2)
N5 Ti3 C52 C51 -75.47(19)
N6 Ti3 C52 C51 -6.0(2)
C58 Ti3 C52 C51 136.7(2)
C59 Ti3 C52 C51 -155.8(2)
C57 Ti3 C52 C51 146.92(19)
C53 Ti3 C52 C51 115.7(3)
C54 Ti3 C52 C51 78.5(2)
C56 Ti3 C52 C51 -179.6(2)
C55 Ti3 C52 C51 37.51(19)
C60 Ti3 C52 C51 -150.87(19)
N5 Ti3 C52 C53 168.8(2)
N6 Ti3 C52 C53 -121.7(2)
C58 Ti3 C52 C53 21.0(3)
C59 Ti3 C52 C53 88.5(3)
C57 Ti3 C52 C53 31.2(2)
C54 Ti3 C52 C53 -37.3(2)
C51 Ti3 C52 C53 -115.7(3)
C56 Ti3 C52 C53 64.7(2)
C55 Ti3 C52 C53 -78.2(2)
C60 Ti3 C52 C53 93.4(2)
C51 C52 C53 C54 0.1(4)
Ti3 C52 C53 C54 65.1(3)
C51 C52 C53 Ti3 -65.0(2)
N5 Ti3 C53 C54 -128.9(2)
N6 Ti3 C53 C54 -30.0(3)
C58 Ti3 C53 C54 77.5(2)
C59 Ti3 C53 C54 106.0(2)
C57 Ti3 C53 C54 94.0(2)
C52 Ti3 C53 C54 -115.6(3)
C51 Ti3 C53 C54 -78.5(2)
C56 Ti3 C53 C54 128.9(2)
C55 Ti3 C53 C54 -37.4(2)
C60 Ti3 C53 C54 139.8(2)
N5 Ti3 C53 C52 -13.3(2)
N6 Ti3 C53 C52 85.6(2)
C58 Ti3 C53 C52 -166.86(19)
C59 Ti3 C53 C52 -138.4(2)
C57 Ti3 C53 C52 -150.4(2)
C54 Ti3 C53 C52 115.6(3)
C51 Ti3 C53 C52 37.10(19)
C56 Ti3 C53 C52 -115.5(2)
C55 Ti3 C53 C52 78.2(2)
C60 Ti3 C53 C52 -104.6(2)
C52 C53 C54 C55 1.0(4)
Ti3 C53 C54 C55 66.1(3)
C52 C53 C54 Ti3 -65.1(3)
N5 Ti3 C54 C55 -36.4(3)
N6 Ti3 C54 C55 43.3(2)
C58 Ti3 C54 C55 133.2(2)
C59 Ti3 C54 C55 133.9(2)
C57 Ti3 C54 C55 163.8(2)
C53 Ti3 C54 C55 -115.2(3)
C52 Ti3 C54 C55 -77.7(2)
C51 Ti3 C54 C55 -36.7(2)
C56 Ti3 C54 C55 -168.0(2)
C60 Ti3 C54 C55 -175.6(2)
N5 Ti3 C54 C53 78.7(3)
N6 Ti3 C54 C53 158.5(2)
C58 Ti3 C54 C53 -111.7(2)
C59 Ti3 C54 C53 -111.0(2)
C57 Ti3 C54 C53 -81.0(2)
C52 Ti3 C54 C53 37.5(2)
C51 Ti3 C54 C53 78.4(2)
C56 Ti3 C54 C53 -52.8(2)
C55 Ti3 C54 C53 115.2(3)
C60 Ti3 C54 C53 -60.4(3)
C53 C54 C55 C51 -1.6(4)
Ti3 C54 C55 C51 63.6(3)
C53 C54 C55 Ti3 -65.2(3)
C52 C51 C55 C54 1.7(4)
Ti3 C51 C55 C54 -63.4(3)
C52 C51 C55 Ti3 65.1(2)
N5 Ti3 C55 C54 155.4(2)
N6 Ti3 C55 C54 -136.9(2)
C58 Ti3 C55 C54 -57.3(3)
C59 Ti3 C55 C54 -88.8(3)
C57 Ti3 C55 C54 -18.1(3)
C53 Ti3 C55 C54 37.7(2)
C52 Ti3 C55 C54 79.3(2)
C51 Ti3 C55 C54 116.8(3)
C56 Ti3 C55 C54 17.3(3)
N5 Ti3 C55 C51 38.6(2)
N6 Ti3 C55 C51 106.3(2)
C58 Ti3 C55 C51 -174.09(18)
C59 Ti3 C55 C51 154.4(2)
C57 Ti3 C55 C51 -134.8(2)
C53 Ti3 C55 C51 -79.1(2)
C54 Ti3 C55 C51 -116.8(3)
C52 Ti3 C55 C51 -37.49(19)
C56 Ti3 C55 C51 -99.5(2)
N5 Ti3 C56 C60 40.0(2)
N6 Ti3 C56 C60 -40.8(3)
C58 Ti3 C56 C60 -78.0(2)
C59 Ti3 C56 C60 -36.34(19)
C57 Ti3 C56 C60 -115.0(3)
C53 Ti3 C56 C60 162.2(2)
C54 Ti3 C56 C60 -170.9(2)
C52 Ti3 C56 C60 131.1(2)
C51 Ti3 C56 C60 130.7(2)
C55 Ti3 C56 C60 179.2(2)
N5 Ti3 C56 C57 155.1(2)
N6 Ti3 C56 C57 74.2(3)
C58 Ti3 C56 C57 37.0(2)
C59 Ti3 C56 C57 78.7(2)
C53 Ti3 C56 C57 -82.8(2)
C54 Ti3 C56 C57 -55.9(3)
C52 Ti3 C56 C57 -113.9(2)
C51 Ti3 C56 C57 -114.2(2)
C55 Ti3 C56 C57 -65.8(3)
C60 Ti3 C56 C57 115.0(3)
C60 C56 C57 C58 1.7(4)
Ti3 C56 C57 C58 -64.1(2)
C60 C56 C57 Ti3 65.9(2)
N5 Ti3 C57 C58 81.3(2)
N6 Ti3 C57 C58 -15.7(2)
C59 Ti3 C57 C58 37.77(18)
C53 Ti3 C57 C58 -151.9(2)
C54 Ti3 C57 C58 -117.5(2)
C52 Ti3 C57 C58 -169.29(19)
C51 Ti3 C57 C58 -142.8(2)
C56 Ti3 C57 C58 116.3(3)
C55 Ti3 C57 C58 -107.4(2)
C60 Ti3 C57 C58 79.0(2)
N5 Ti3 C57 C56 -34.9(3)
N6 Ti3 C57 C56 -132.0(2)
C58 Ti3 C57 C56 -116.3(3)
C59 Ti3 C57 C56 -78.5(3)
C53 Ti3 C57 C56 91.8(3)
C54 Ti3 C57 C56 126.3(3)
C52 Ti3 C57 C56 74.4(3)
C51 Ti3 C57 C56 100.9(3)
C55 Ti3 C57 C56 136.3(2)
C60 Ti3 C57 C56 -37.3(2)
C56 C57 C58 C59 -0.2(3)
Ti3 C57 C58 C59 -65.0(2)
C56 C57 C58 Ti3 64.8(2)
N5 Ti3 C58 C57 -124.5(2)
N6 Ti3 C58 C57 166.6(2)
C59 Ti3 C58 C57 -115.5(3)
C53 Ti3 C58 C57 29.6(2)
C54 Ti3 C58 C57 63.6(2)
C52 Ti3 C58 C57 17.1(3)
C51 Ti3 C58 C57 84.3(3)
C56 Ti3 C58 C57 -37.1(2)
C55 Ti3 C58 C57 92.2(2)
C60 Ti3 C58 C57 -77.8(2)
N5 Ti3 C58 C59 -8.9(2)
N6 Ti3 C58 C59 -77.92(18)
C57 Ti3 C58 C59 115.5(3)
C53 Ti3 C58 C59 145.13(19)
C54 Ti3 C58 C59 179.14(19)
C52 Ti3 C58 C59 132.6(2)
C51 Ti3 C58 C59 -160.2(3)
C56 Ti3 C58 C59 78.4(2)
C55 Ti3 C58 C59 -152.24(18)
C60 Ti3 C58 C59 37.76(19)
C57 C58 C59 C60 -1.5(3)
Ti3 C58 C59 C60 -66.8(2)
C57 C58 C59 Ti3 65.4(2)
N5 Ti3 C59 C60 -73.27(19)
N6 Ti3 C59 C60 -147.0(2)
C58 Ti3 C59 C60 114.4(3)
C57 Ti3 C59 C60 77.2(2)
C53 Ti3 C59 C60 63.2(3)
C54 Ti3 C59 C60 113.2(2)
C52 Ti3 C59 C60 7.7(3)
C51 Ti3 C59 C60 -101.2(5)
C56 Ti3 C59 C60 35.9(2)
C55 Ti3 C59 C60 165.5(2)
N5 Ti3 C59 C58 172.34(18)
N6 Ti3 C59 C58 98.59(18)
C57 Ti3 C59 C58 -37.23(18)
C53 Ti3 C59 C58 -51.2(3)
C54 Ti3 C59 C58 -1.2(3)
C52 Ti3 C59 C58 -106.7(3)
C51 Ti3 C59 C58 144.4(4)
C56 Ti3 C59 C58 -78.5(2)
C55 Ti3 C59 C58 51.1(3)
C60 Ti3 C59 C58 -114.4(3)
C57 C56 C60 C59 -2.7(4)
Ti3 C56 C60 C59 62.1(2)
C57 C56 C60 Ti3 -64.8(2)
C58 C59 C60 C56 2.6(3)
Ti3 C59 C60 C56 -62.8(2)
C58 C59 C60 Ti3 65.4(2)
N5 Ti3 C60 C56 -140.3(2)
N6 Ti3 C60 C56 152.63(19)
C58 Ti3 C60 C56 79.3(2)
C59 Ti3 C60 C56 117.7(3)
C57 Ti3 C60 C56 37.9(2)
C53 Ti3 C60 C56 -19.6(2)
C54 Ti3 C60 C56 13.2(3)
C52 Ti3 C60 C56 -58.3(2)
C51 Ti3 C60 C56 -87.4(3)
N5 Ti3 C60 C59 102.0(2)
N6 Ti3 C60 C59 34.9(2)
C58 Ti3 C60 C59 -38.40(18)
C57 Ti3 C60 C59 -79.8(2)
C53 Ti3 C60 C59 -137.3(2)
C54 Ti3 C60 C59 -104.5(3)
C52 Ti3 C60 C59 -176.01(18)
C51 Ti3 C60 C59 154.9(2)
C56 Ti3 C60 C59 -117.7(3)
